data_4131347
loop_
_publ_author_name
'Wan, Xian-Kai'
'Cheng, Xiao-Ling'
'Tang, Qing'
'Han, Ying-Zi'
'Hu, Guoxiang'
'Jiang, De-En'
'Wang, Quan-Ming'

_publ_section_title
;
 Atomically Precise Bimetallic Au<sub>19</sub>Cu<sub>30</sub> Nanocluster
 with an Icosidodecahedral Cu<sub>30</sub> Shell and an Alkynyl-Cu
 Interface.
;
_journal_issue 28
_journal_name_full 'Journal of the American Chemical Society'
_journal_page_first 9451
_journal_page_last 9454
_journal_paper_doi 10.1021/jacs.7b04622
_journal_volume 139
_journal_year 2017
_chemical_formula_sum 'C240 H172 Au19 Cl2 Cu30 N3 O17 P6 S22'
_chemical_formula_weight 9918.40
_space_group_IT_number 14
_space_group_name_Hall '-P 2yn'
_space_group_name_H-M_alt 'P 1 21/n 1'
_symmetry_cell_setting monoclinic
_symmetry_space_group_name_H-M 'P 1 21/n 1'
_atom_sites_solution_hydrogens geom
_atom_sites_solution_primary direct
_atom_sites_solution_secondary difmap
_audit_creation_method SHELXL-97
_cell_angle_alpha 90.00
_cell_angle_beta 91.906(2)
_cell_angle_gamma 90.00
_cell_formula_units_Z 2
_cell_length_a 20.9011(3)
_cell_length_b 30.0147(5)
_cell_length_c 21.3713(4)
_cell_measurement_reflns_used 31932
_cell_measurement_temperature 100(2)
_cell_measurement_theta_max 65.6810
_cell_measurement_theta_min 3.5800
_cell_volume 13399.7(4)
_computing_cell_refinement 'CrysAlisPro, Agilent Technologies'
_computing_data_collection 'CrysAlisPro, Agilent Technologies'
_computing_data_reduction 'CrysAlisPro, Agilent Technologies'
_computing_structure_refinement 'SHELXL-97 (Sheldrick, 1997)'
_computing_structure_solution 'SHELXS-97 (Sheldrick, 1990)'
_diffrn_ambient_temperature 100(2)
_diffrn_measured_fraction_theta_full 0.988
_diffrn_measured_fraction_theta_max 0.988
_diffrn_measurement_device_type 'SuperNova, Dual, Cu at zero, Atlas'
_diffrn_measurement_method '\w scans'
_diffrn_radiation_monochromator mirror
_diffrn_radiation_source 'fine-focus sealed tube'
_diffrn_radiation_type CuK\a
_diffrn_radiation_wavelength 1.54178
_diffrn_reflns_av_R_equivalents 0.0649
_diffrn_reflns_av_sigmaI/netI 0.0507
_diffrn_reflns_limit_h_max 24
_diffrn_reflns_limit_h_min -24
_diffrn_reflns_limit_k_max 35
_diffrn_reflns_limit_k_min -35
_diffrn_reflns_limit_l_max 24
_diffrn_reflns_limit_l_min -25
_diffrn_reflns_number 104125
_diffrn_reflns_theta_full 65.77
_diffrn_reflns_theta_max 65.77
_diffrn_reflns_theta_min 3.35
_exptl_absorpt_coefficient_mu 23.980
_exptl_absorpt_correction_T_max 0.4472
_exptl_absorpt_correction_T_min 0.2500
_exptl_absorpt_correction_type multi-scan
_exptl_absorpt_process_details
;   
CrysAlisPro, Agilent Technologies,
Version 1.171.37.35 (release 13-08-2014 CrysAlis171 .NET)
(compiled Aug 13 2014,18:06:01)
Empirical absorption correction using spherical harmonics,
 implemented in SCALE3 ABSPACK scaling algorithm.
;
_exptl_crystal_colour black
_exptl_crystal_density_diffrn 2.458
_exptl_crystal_density_method 'not measured'
_exptl_crystal_description block-like
_exptl_crystal_F_000 9170
_exptl_crystal_size_max 0.08
_exptl_crystal_size_mid 0.06
_exptl_crystal_size_min 0.04
_refine_diff_density_max 3.536
_refine_diff_density_min -2.312
_refine_diff_density_rms 0.326
_refine_ls_extinction_method none
_refine_ls_goodness_of_fit_ref 1.074
_refine_ls_hydrogen_treatment constr
_refine_ls_matrix_type full
_refine_ls_number_parameters 1458
_refine_ls_number_reflns 22965
_refine_ls_number_restraints 144
_refine_ls_restrained_S_all 1.077
_refine_ls_R_factor_all 0.0854
_refine_ls_R_factor_gt 0.0580
_refine_ls_shift/su_max 0.003
_refine_ls_shift/su_mean 0.000
_refine_ls_structure_factor_coef Fsqd
_refine_ls_weighting_details 'calc w=1/[\s^2^(Fo^2^)+(0.0731P)^2^+457.0794P] where P=(Fo^2^+2Fc^2^)/3'
_refine_ls_weighting_scheme calc
_refine_ls_wR_factor_gt 0.1486
_refine_ls_wR_factor_ref 0.1754
_reflns_number_gt 17439
_reflns_number_total 22965
_reflns_threshold_expression >2sigma(I)
_cod_data_source_file ja7b04622_si_002.cif
_cod_data_source_block p
_cod_depositor_comments
;
The following automatic conversions were performed:

data item '_symmetry_cell_setting' value 'Monoclinic' was changed to
'monoclinic' in accordance with the
/home/saulius/struct/COD-crude-data/automatic-downloads/DataCite-retrospective/ACS/depositions/lib/dictionaries/cif_core.dic
dictionary named 'cif_core.dic' version 2.4.2 last updated on
2011-04-26.

Automatic conversion script
Id: cif_fix_values 6909 2019-04-08 15:41:33Z antanas 
;
_cod_original_sg_symbol_H-M P2(1)/n
_cod_database_code 4131347

loop_
_symmetry_equiv_pos_as_xyz
'x, y, z'
'-x+1/2, y+1/2, -z+1/2'
'-x, -y, -z'
'x-1/2, -y-1/2, z-1/2'

loop_
_atom_site_label
_atom_site_type_symbol
_atom_site_fract_x
_atom_site_fract_y
_atom_site_fract_z
_atom_site_U_iso_or_equiv
_atom_site_adp_type
_atom_site_occupancy
_atom_site_symmetry_multiplicity
_atom_site_calc_flag
_atom_site_refinement_flags
Au1 Au 0.5000 1.0000 1.0000 0.02100(17) Uani 1 2 d S
Au2 Au 0.60886(3) 1.03449(2) 1.05980(3) 0.03004(15) Uani 1 1 d .
Au3 Au 0.61595(3) 0.983338(19) 0.94567(3) 0.02556(14) Uani 1 1 d .
Au4 Au 0.49823(3) 0.99956(2) 0.86670(3) 0.02829(15) Uani 1 1 d .
Au5 Au 0.55618(3) 1.071168(19) 0.94116(3) 0.02634(14) Uani 1 1 d .
Au6 Au 0.51222(3) 0.91758(2) 0.94268(3) 0.02830(15) Uani 1 1 d .
Au7 Au 0.58215(3) 0.939946(19) 1.05965(3) 0.02560(14) Uani 1 1 d .
Au8 Au 0.65349(3) 0.87810(2) 1.11821(3) 0.03004(15) Uani 1 1 d .
Au9 Au 0.72703(3) 0.97089(2) 0.88942(3) 0.03252(16) Uani 1 1 d .
Au10 Au 0.61156(3) 1.13676(2) 0.87696(3) 0.03092(16) Uani 1 1 d .
Cu1 Cu 0.55652(11) 1.15360(7) 0.98575(11) 0.0328(5) Uani 1 1 d .
Cu2 Cu 0.54962(11) 1.07194(7) 0.81375(10) 0.0311(5) Uani 1 1 d .
Cu3 Cu 0.66356(11) 1.10940(7) 0.98831(11) 0.0320(5) Uani 1 1 d .
Cu4 Cu 0.67327(10) 1.05467(7) 0.88419(11) 0.0313(5) Uani 1 1 d .
Cu5 Cu 0.61618(11) 0.98137(8) 0.82001(11) 0.0345(5) Uani 1 1 d .
Cu6 Cu 0.39019(13) 0.97101(8) 0.80856(13) 0.0453(6) Uani 1 1 d .
Cu7 Cu 0.52108(13) 0.92096(9) 0.81101(12) 0.0446(6) Uani 1 1 d .
Cu8 Cu 0.72345(11) 1.01213(7) 1.00349(11) 0.0324(5) Uani 1 1 d .
Cu9 Cu 0.63469(11) 0.90786(7) 0.88284(11) 0.0350(5) Uani 1 1 d .
Cu10 Cu 0.39689(12) 0.87496(8) 0.90703(12) 0.0400(6) Uani 1 1 d .
Cu11 Cu 0.69534(11) 0.92032(7) 1.00288(11) 0.0325(5) Uani 1 1 d .
Cu12 Cu 0.69360(11) 0.96462(8) 1.11358(11) 0.0327(5) Uani 1 1 d .
Cu13 Cu 0.59278(11) 0.85812(7) 1.00911(10) 0.0308(5) Uani 1 1 d .
Cu14 Cu 0.52089(11) 0.86859(7) 1.12260(11) 0.0336(5) Uani 1 1 d .
Cu15 Cu 0.59212(11) 0.94118(8) 1.18470(10) 0.0329(5) Uani 1 1 d .
P2 P 0.6668(2) 1.18946(14) 0.8221(2) 0.0379(10) Uani 1 1 d .
P3 P 0.8222(2) 0.96209(13) 0.8382(2) 0.0351(9) Uani 1 1 d .
P4 P 0.6994(2) 0.81764(13) 1.16914(19) 0.0331(9) Uani 1 1 d .
S1 S 0.9116(3) 0.9988(3) 1.2484(4) 0.099(2) Uani 1 1 d .
S2 S 0.9252(2) 0.83950(16) 1.1084(2) 0.0504(11) Uani 1 1 d .
S3 S 0.6479(5) 0.7171(3) 0.8528(6) 0.124(3) Uani 1 1 d U
S4 S 0.4841(4) 0.6914(2) 0.9101(4) 0.093(2) Uani 1 1 d .
S5 S 0.6136(10) 0.9462(5) 1.4228(5) 0.205(7) Uani 1 1 d U
S6 S 0.9078(3) 1.0985(3) 1.1223(3) 0.083(2) Uani 1 1 d .
S7 S 0.6906(7) 0.8532(5) 0.5842(5) 0.160(5) Uani 1 1 d U
S8 S 0.4891(4) 0.7458(3) 0.7132(4) 0.100(3) Uani 1 1 d .
S9 S 0.2380(4) 0.6860(2) 0.9273(3) 0.0789(18) Uani 1 1 d .
S10 S 0.1868(10) 0.8591(8) 0.7181(14) 0.36(2) Uani 1 1 d U
S11 S 0.5754(15) 1.0058(6) 0.5750(5) 0.301(15) Uani 1 1 d .
Cl1 Cl 0.4442(3) 0.93537(19) 0.7327(3) 0.0698(15) Uani 1 1 d .
C11 C 0.6697(10) 0.9748(5) 1.2056(8) 0.039(4) Uani 1 1 d .
C12 C 0.7273(9) 0.9811(6) 1.2106(9) 0.042(4) Uani 1 1 d .
C13 C 0.7902(11) 0.9900(7) 1.2350(11) 0.058(5) Uani 1 1 d .
C14 C 0.8019(13) 1.0015(10) 1.3003(11) 0.081(8) Uani 1 1 d .
H14 H 0.7699 1.0036 1.3293 0.097 Uiso 1 1 calc R
C15 C 0.8661(13) 1.0091(10) 1.3146(14) 0.089(8) Uani 1 1 d .
H15 H 0.8826 1.0183 1.3534 0.106 Uiso 1 1 calc R
C16 C 0.8471(10) 0.9858(8) 1.2031(12) 0.064(6) Uani 1 1 d .
H16 H 0.8491 0.9769 1.1615 0.077 Uiso 1 1 calc R
C21 C 0.7622(7) 0.9615(5) 1.0494(9) 0.039(4) Uani 1 1 d .
C22 C 0.7978(8) 0.9295(6) 1.0528(7) 0.037(4) Uani 1 1 d .
C23 C 0.8476(7) 0.8958(5) 1.0601(8) 0.033(4) Uani 1 1 d .
C24 C 0.8765(8) 0.8738(6) 1.0095(9) 0.042(4) Uani 1 1 d .
H24 H 0.8671 0.8798 0.9675 0.050 Uiso 1 1 calc R
C25 C 0.9197(9) 0.8427(6) 1.0302(11) 0.053(5) Uani 1 1 d .
H25 H 0.9436 0.8251 1.0037 0.063 Uiso 1 1 calc R
C26 C 0.8693(9) 0.8816(6) 1.1180(9) 0.045(4) Uani 1 1 d .
H26 H 0.8563 0.8928 1.1561 0.055 Uiso 1 1 calc R
C31 C 0.6707(9) 0.8681(6) 0.9563(9) 0.041(4) Uani 1 1 d .
C32 C 0.6581(8) 0.8399(6) 0.9173(9) 0.039(4) Uani 1 1 d .
C33 C 0.6548(11) 0.7991(7) 0.8798(15) 0.076(4) Uani 1 1 d U
C34 C 0.6626(11) 0.7961(8) 0.8153(15) 0.079(4) Uani 1 1 d U
H34 H 0.6669 0.8211 0.7899 0.095 Uiso 1 1 calc R
C35 C 0.6635(10) 0.7478(7) 0.7895(14) 0.074(4) Uani 1 1 d U
H35 H 0.6708 0.7383 0.7490 0.089 Uiso 1 1 calc R
C36 C 0.6513(12) 0.7566(8) 0.9062(18) 0.094(4) Uani 1 1 d U
H36 H 0.6511 0.7512 0.9491 0.113 Uiso 1 1 calc R
C41 C 0.5258(9) 0.8243(6) 1.0587(10) 0.050(5) Uani 1 1 d .
C42 C 0.5166(8) 0.7958(6) 1.0194(8) 0.036(4) Uani 1 1 d .
C43 C 0.5124(9) 0.7533(6) 0.9871(9) 0.049(5) Uani 1 1 d .
C44 C 0.5423(11) 0.7129(7) 1.0109(11) 0.062(6) Uani 1 1 d .
H44 H 0.5669 0.7117 1.0480 0.074 Uiso 1 1 calc R
C45 C 0.5300(11) 0.6755(8) 0.9718(11) 0.067(6) Uani 1 1 d .
H45 H 0.5450 0.6468 0.9792 0.080 Uiso 1 1 calc R
C46 C 0.4783(12) 0.7451(8) 0.9327(11) 0.068(6) Uani 1 1 d .
H46 H 0.4547 0.7666 0.9107 0.081 Uiso 1 1 calc R
C51 C 0.5288(8) 0.8899(7) 1.2066(10) 0.048(5) Uani 1 1 d .
C52 C 0.5477(9) 0.9055(6) 1.2576(10) 0.045(5) Uani 1 1 d .
C53 C 0.569(3) 0.9104(11) 1.3230(13) 0.167(8) Uani 1 1 d U
C54 C 0.567(3) 0.8798(11) 1.3701(12) 0.164(8) Uani 1 1 d U
H54 H 0.5553 0.8504 1.3622 0.197 Uiso 1 1 calc R
C55 C 0.585(3) 0.8954(11) 1.4348(12) 0.166(7) Uani 1 1 d U
H55 H 0.5814 0.8803 1.4725 0.199 Uiso 1 1 calc R
C56 C 0.592(3) 0.9495(13) 1.3461(15) 0.185(8) Uani 1 1 d U
H56 H 0.5949 0.9753 1.3224 0.222 Uiso 1 1 calc R
C61 C 0.7344(7) 1.0699(6) 0.9501(9) 0.039(4) Uani 1 1 d .
C62 C 0.7685(7) 1.0775(5) 0.9970(9) 0.035(4) Uani 1 1 d .
C63 C 0.8221(9) 1.0922(6) 1.0346(9) 0.048(5) Uani 1 1 d .
C64 C 0.8639(11) 1.1268(6) 1.0174(11) 0.057(5) Uani 1 1 d .
H64 H 0.8592 1.1427 0.9802 0.068 Uiso 1 1 calc R
C65 C 0.9116(12) 1.1344(7) 1.0605(13) 0.074(7) Uani 1 1 d .
H65 H 0.9425 1.1565 1.0570 0.088 Uiso 1 1 calc R
C66 C 0.8403(10) 1.0732(9) 1.0908(11) 0.068(6) Uani 1 1 d .
H66 H 0.8190 1.0497 1.1094 0.081 Uiso 1 1 calc R
C71 C 0.6163(9) 0.9177(6) 0.7897(8) 0.045(4) Uani 1 1 d .
C72 C 0.6291(10) 0.9012(7) 0.7422(9) 0.050(5) Uani 1 1 d .
C73 C 0.6417(19) 0.8797(14) 0.6850(14) 0.128(7) Uani 1 1 d U
C74 C 0.604(2) 0.8466(15) 0.6521(15) 0.139(6) Uani 1 1 d U
H74 H 0.5665 0.8365 0.6686 0.167 Uiso 1 1 calc R
C75 C 0.623(2) 0.8306(16) 0.5996(16) 0.148(6) Uani 1 1 d U
H75 H 0.6013 0.8097 0.5750 0.178 Uiso 1 1 calc R
C76 C 0.692(2) 0.8867(15) 0.6496(15) 0.134(8) Uani 1 1 d U
H76 H 0.7237 0.9074 0.6590 0.161 Uiso 1 1 calc R
C81 C 0.4906(8) 0.8694(6) 0.8753(8) 0.040(4) Uani 1 1 d .
C82 C 0.4757(8) 0.8444(6) 0.8306(8) 0.037(4) Uani 1 1 d .
C83 C 0.4697(10) 0.8130(6) 0.7828(9) 0.050(5) Uani 1 1 d .
C84 C 0.4262(14) 0.8169(8) 0.7326(11) 0.077(7) Uani 1 1 d .
H84 H 0.3972 0.8403 0.7293 0.092 Uiso 1 1 calc R
C85 C 0.4289(10) 0.7810(6) 0.6840(9) 0.048(5) Uani 1 1 d .
H85 H 0.4044 0.7782 0.6471 0.058 Uiso 1 1 calc R
C86 C 0.5038(11) 0.7746(8) 0.7797(13) 0.074(7) Uani 1 1 d .
H86 H 0.5324 0.7652 0.8112 0.089 Uiso 1 1 calc R
C91 C 0.3595(9) 0.8328(6) 0.9674(7) 0.039(4) Uani 1 1 d .
C92 C 0.3229(9) 0.8012(6) 0.9623(8) 0.041(4) Uani 1 1 d .
C93 C 0.2806(9) 0.7639(6) 0.9546(9) 0.046(4) Uani 1 1 d .
C94 C 0.2164(11) 0.7628(8) 0.9687(10) 0.060(6) Uani 1 1 d .
H94 H 0.1956 0.7869 0.9862 0.073 Uiso 1 1 calc R
C95 C 0.1852(11) 0.7225(7) 0.9546(10) 0.059(6) Uani 1 1 d .
H95 H 0.1419 0.7169 0.9597 0.070 Uiso 1 1 calc R
C96 C 0.2991(14) 0.7239(6) 0.9291(14) 0.080(8) Uani 1 1 d .
H96 H 0.3398 0.7182 0.9147 0.096 Uiso 1 1 calc R
C101 C 0.3413(10) 0.9287(6) 0.8736(10) 0.050(5) Uani 1 1 d .
C102 C 0.3154(12) 0.9039(6) 0.8327(13) 0.076(9) Uani 1 1 d .
C103 C 0.267(3) 0.883(3) 0.800(4) 0.34(2) Uani 1 1 d U
C104 C 0.233(3) 0.844(3) 0.814(4) 0.34(2) Uani 1 1 d U
H104 H 0.2393 0.8306 0.8532 0.414 Uiso 1 1 calc R
C105 C 0.187(4) 0.825(3) 0.770(5) 0.35(2) Uani 1 1 d U
H105 H 0.1641 0.7989 0.7726 0.418 Uiso 1 1 calc R
C106 C 0.251(3) 0.896(3) 0.737(4) 0.34(2) Uani 1 1 d U
H106 H 0.2686 0.9181 0.7131 0.411 Uiso 1 1 calc R
C111 C 0.6418(9) 1.0474(6) 0.8003(9) 0.045(4) Uani 1 1 d .
C112 C 0.6151(9) 1.0373(5) 0.7477(9) 0.042(4) Uani 1 1 d .
C113 C 0.6023(13) 1.0337(8) 0.6838(9) 0.070(7) Uani 1 1 d .
C114 C 0.610(2) 1.0686(11) 0.6405(14) 0.130(15) Uani 1 1 d .
H114 H 0.6241 1.0967 0.6530 0.156 Uiso 1 1 calc R
C115 C 0.596(3) 1.0590(15) 0.5793(16) 0.20(3) Uani 1 1 d .
H115 H 0.5967 1.0789 0.5459 0.237 Uiso 1 1 calc R
C116 C 0.584(3) 0.9934(13) 0.6529(13) 0.16(2) Uani 1 1 d .
H116 H 0.5776 0.9658 0.6714 0.193 Uiso 1 1 calc R
C211 C 0.7524(8) 1.1817(7) 0.8345(9) 0.048(5) Uani 1 1 d .
C212 C 0.7919(9) 1.2144(8) 0.8614(10) 0.056(5) Uani 1 1 d .
H212 H 0.7740 1.2413 0.8733 0.067 Uiso 1 1 calc R
C213 C 0.8568(10) 1.2079(10) 0.8709(11) 0.070(7) Uani 1 1 d .
H213 H 0.8829 1.2306 0.8868 0.083 Uiso 1 1 calc R
C214 C 0.8826(11) 1.1657(11) 0.8558(15) 0.093(10) Uani 1 1 d .
H214 H 0.9262 1.1604 0.8624 0.112 Uiso 1 1 calc R
C215 C 0.8445(12) 1.1331(9) 0.8318(17) 0.096(11) Uani 1 1 d .
H215 H 0.8620 1.1056 0.8220 0.116 Uiso 1 1 calc R
C216 C 0.7792(10) 1.1405(7) 0.8219(13) 0.068(7) Uani 1 1 d .
H216 H 0.7532 1.1175 0.8066 0.081 Uiso 1 1 calc R
C221 C 0.6497(9) 1.1865(6) 0.7385(9) 0.045(4) Uani 1 1 d .
C222 C 0.6962(10) 1.1834(11) 0.6952(11) 0.083(9) Uani 1 1 d .
H222 H 0.7387 1.1791 0.7082 0.100 Uiso 1 1 calc R
C223 C 0.6803(11) 1.1866(12) 0.6322(11) 0.091(10) Uani 1 1 d .
H223 H 0.7126 1.1869 0.6033 0.109 Uiso 1 1 calc R
C224 C 0.6177(11) 1.1894(9) 0.6114(10) 0.067(6) Uani 1 1 d .
H224 H 0.6069 1.1893 0.5688 0.080 Uiso 1 1 calc R
C225 C 0.5722(11) 1.1923(7) 0.6541(9) 0.055(5) Uani 1 1 d .
H225 H 0.5296 1.1959 0.6411 0.066 Uiso 1 1 calc R
C226 C 0.5882(10) 1.1900(7) 0.7173(9) 0.049(5) Uani 1 1 d .
H226 H 0.5558 1.1910 0.7461 0.059 Uiso 1 1 calc R
C231 C 0.6506(9) 1.2466(5) 0.8417(8) 0.041(4) Uani 1 1 d .
C232 C 0.6633(13) 1.2801(7) 0.8013(10) 0.066(6) Uani 1 1 d .
H232 H 0.6816 1.2737 0.7632 0.080 Uiso 1 1 calc R
C233 C 0.6494(17) 1.3239(8) 0.8165(12) 0.096(10) Uani 1 1 d .
H233 H 0.6551 1.3463 0.7872 0.115 Uiso 1 1 calc R
C234 C 0.6271(15) 1.3344(7) 0.8741(12) 0.080(8) Uani 1 1 d .
H234 H 0.6215 1.3640 0.8856 0.096 Uiso 1 1 calc R
C235 C 0.6131(12) 1.3000(7) 0.9151(11) 0.065(6) Uani 1 1 d .
H235 H 0.5957 1.3064 0.9535 0.078 Uiso 1 1 calc R
C236 C 0.6248(11) 1.2568(6) 0.8988(9) 0.054(5) Uani 1 1 d .
H236 H 0.6153 1.2340 0.9264 0.065 Uiso 1 1 calc R
C311 C 0.8522(8) 0.9046(6) 0.8418(8) 0.041(4) Uani 1 1 d .
C312 C 0.9149(9) 0.8946(6) 0.8452(11) 0.054(5) Uani 1 1 d .
H312 H 0.9450 0.9173 0.8438 0.065 Uiso 1 1 calc R
C313 C 0.9352(10) 0.8508(6) 0.8508(11) 0.055(5) Uani 1 1 d .
H313 H 0.9788 0.8445 0.8515 0.066 Uiso 1 1 calc R
C314 C 0.8920(9) 0.8162(6) 0.8553(10) 0.049(5) Uani 1 1 d .
H314 H 0.9058 0.7870 0.8606 0.059 Uiso 1 1 calc R
C315 C 0.8274(9) 0.8267(6) 0.8518(9) 0.048(5) Uani 1 1 d .
H315 H 0.7972 0.8040 0.8529 0.058 Uiso 1 1 calc R
C316 C 0.8072(8) 0.8710(5) 0.8465(7) 0.032(3) Uani 1 1 d .
H316 H 0.7638 0.8778 0.8462 0.039 Uiso 1 1 calc R
C321 C 0.8870(8) 0.9962(5) 0.8712(10) 0.043(4) Uani 1 1 d .
C322 C 0.9316(9) 1.0168(7) 0.8344(11) 0.053(5) Uani 1 1 d .
H322 H 0.9296 1.0125 0.7913 0.064 Uiso 1 1 calc R
C323 C 0.9793(10) 1.0438(7) 0.8607(12) 0.062(6) Uani 1 1 d .
H323 H 1.0090 1.0576 0.8358 0.075 Uiso 1 1 calc R
C324 C 0.9816(10) 1.0497(6) 0.9251(13) 0.061(6) Uani 1 1 d .
H324 H 1.0126 1.0681 0.9436 0.073 Uiso 1 1 calc R
C325 C 0.9391(8) 1.0288(6) 0.9610(11) 0.050(5) Uani 1 1 d .
H325 H 0.9427 1.0319 1.0043 0.060 Uiso 1 1 calc R
C326 C 0.8908(8) 1.0032(6) 0.9352(10) 0.048(5) Uani 1 1 d .
H326 H 0.8605 0.9905 0.9608 0.057 Uiso 1 1 calc R
C331 C 0.8169(7) 0.9748(5) 0.7574(5) 0.051(5) Uani 1 1 d G
C332 C 0.8485(11) 0.9506(5) 0.7124(8) 0.106(12) Uani 1 1 d G
H332 H 0.8725 0.9257 0.7241 0.127 Uiso 1 1 calc R
C333 C 0.8444(14) 0.9636(7) 0.6500(7) 0.15(2) Uani 1 1 d G
H333 H 0.8656 0.9474 0.6199 0.181 Uiso 1 1 calc R
C334 C 0.8085(13) 1.0008(10) 0.6325(7) 0.151(19) Uani 1 1 d G
H334 H 0.8057 1.0095 0.5908 0.182 Uiso 1 1 calc R
C335 C 0.7768(11) 1.0251(9) 0.6775(11) 0.28(5) Uani 1 1 d G
H335 H 0.7528 1.0500 0.6658 0.331 Uiso 1 1 calc R
C336 C 0.7810(9) 1.0120(7) 0.7399(10) 0.147(19) Uani 1 1 d G
H336 H 0.7598 1.0282 0.7699 0.176 Uiso 1 1 calc R
C411 C 0.7601(11) 0.8326(7) 1.2277(11) 0.059(4) Uani 1 1 d U
C412 C 0.8159(11) 0.8096(8) 1.2389(11) 0.067(4) Uani 1 1 d U
H412 H 0.8234 0.7833 1.2172 0.080 Uiso 1 1 calc R
C413 C 0.8614(13) 0.8252(9) 1.2825(13) 0.079(4) Uani 1 1 d U
H413 H 0.8988 0.8091 1.2902 0.095 Uiso 1 1 calc R
C414 C 0.8519(13) 0.8625(9) 1.3131(14) 0.082(5) Uani 1 1 d U
H414 H 0.8842 0.8735 1.3397 0.098 Uiso 1 1 calc R
C415 C 0.7964(13) 0.8855(9) 1.3068(13) 0.080(4) Uani 1 1 d U
H415 H 0.7887 0.9099 1.3321 0.096 Uiso 1 1 calc R
C416 C 0.7505(12) 0.8716(7) 1.2613(11) 0.068(4) Uani 1 1 d U
H416 H 0.7138 0.8886 1.2537 0.082 Uiso 1 1 calc R
C421 C 0.6415(8) 0.7860(5) 1.2113(8) 0.038(4) Uani 1 1 d .
C422 C 0.5934(9) 0.7635(6) 1.1765(11) 0.052(5) Uani 1 1 d .
H422 H 0.5937 0.7638 1.1330 0.062 Uiso 1 1 calc R
C423 C 0.5450(10) 0.7407(6) 1.2068(13) 0.060(6) Uani 1 1 d .
H423 H 0.5127 0.7269 1.1829 0.072 Uiso 1 1 calc R
C424 C 0.5441(10) 0.7384(7) 1.2686(14) 0.067(7) Uani 1 1 d .
H424 H 0.5124 0.7223 1.2880 0.080 Uiso 1 1 calc R
C425 C 0.5922(13) 0.7607(10) 1.3047(13) 0.085(8) Uani 1 1 d .
H425 H 0.5926 0.7594 1.3482 0.102 Uiso 1 1 calc R
C426 C 0.6384(12) 0.7844(7) 1.2744(12) 0.069(6) Uani 1 1 d .
H426 H 0.6688 0.8000 1.2984 0.083 Uiso 1 1 calc R
C431 C 0.7359(11) 0.7781(6) 1.1171(9) 0.052(5) Uani 1 1 d .
C432 C 0.7417(18) 0.7346(8) 1.1339(15) 0.110(12) Uani 1 1 d .
H432 H 0.7256 0.7241 1.1712 0.132 Uiso 1 1 calc R
C433 C 0.773(2) 0.7066(10) 1.093(2) 0.17(2) Uani 1 1 d .
H433 H 0.7774 0.6767 1.1039 0.201 Uiso 1 1 calc R
C434 C 0.7960(16) 0.7199(9) 1.0387(13) 0.091(9) Uani 1 1 d .
H434 H 0.8155 0.6999 1.0122 0.109 Uiso 1 1 calc R
C435 C 0.7904(12) 0.7626(9) 1.0236(11) 0.074(7) Uani 1 1 d .
H435 H 0.8073 0.7723 0.9863 0.088 Uiso 1 1 calc R
C436 C 0.7601(9) 0.7936(6) 1.0613(9) 0.047(4) Uani 1 1 d .
H436 H 0.7563 0.8234 1.0496 0.057 Uiso 1 1 calc R
N1 N 0.0196(9) 0.7448(6) 0.9822(9) 0.062(5) Uiso 1 1 d .
O1 O 0.0150(11) 0.8870(8) 0.7028(11) 0.113(7) Uiso 1 1 d .
O2 O 0.633(2) 0.4051(15) 0.019(2) 0.229(18) Uiso 1 1 d .
O3 O 0.8981(12) 0.6195(8) 0.0692(12) 0.120(8) Uiso 1 1 d .
O4 O 0.0116(10) 0.5802(7) 0.0648(10) 0.101(6) Uiso 1 1 d .
O11 O 0.0334(8) 0.7048(6) 0.9693(8) 0.076(5) Uiso 1 1 d .
O12 O 0.0049(8) 0.7710(6) 0.9406(8) 0.075(4) Uiso 1 1 d .
O13 O 0.0155(12) 0.7550(9) 1.0394(13) 0.128(8) Uiso 1 1 d .

loop_
_atom_site_aniso_label
_atom_site_aniso_U_11
_atom_site_aniso_U_22
_atom_site_aniso_U_33
_atom_site_aniso_U_23
_atom_site_aniso_U_13
_atom_site_aniso_U_12
Au1 0.0219(4) 0.0197(4) 0.0216(4) 0.0000(3) 0.0030(3) -0.0012(3)
Au2 0.0322(3) 0.0278(3) 0.0301(3) -0.0019(3) 0.0004(3) -0.0021(3)
Au3 0.0251(3) 0.0256(3) 0.0263(3) -0.0002(2) 0.0050(2) -0.0003(2)
Au4 0.0301(3) 0.0287(3) 0.0261(3) -0.0020(2) 0.0024(2) -0.0003(2)
Au5 0.0280(3) 0.0242(3) 0.0270(3) 0.0024(2) 0.0041(2) -0.0026(2)
Au6 0.0326(3) 0.0249(3) 0.0276(3) -0.0043(2) 0.0025(3) -0.0015(2)
Au7 0.0275(3) 0.0241(3) 0.0253(3) 0.0012(2) 0.0019(2) -0.0002(2)
Au8 0.0332(4) 0.0265(3) 0.0303(3) 0.0036(3) 0.0008(3) 0.0004(3)
Au9 0.0282(3) 0.0296(3) 0.0404(4) -0.0005(3) 0.0101(3) 0.0013(3)
Au10 0.0327(4) 0.0271(3) 0.0333(4) 0.0037(3) 0.0062(3) -0.0048(3)
Cu1 0.0346(12) 0.0282(11) 0.0356(13) -0.0002(9) -0.0001(10) 0.0017(9)
Cu2 0.0366(13) 0.0275(11) 0.0293(12) 0.0016(9) 0.0043(10) -0.0003(9)
Cu3 0.0293(12) 0.0313(11) 0.0356(13) -0.0051(10) 0.0014(9) -0.0004(9)
Cu4 0.0298(12) 0.0311(11) 0.0332(12) 0.0038(9) 0.0033(9) -0.0003(9)
Cu5 0.0387(13) 0.0366(12) 0.0285(12) 0.0008(10) 0.0064(10) -0.0047(10)
Cu6 0.0540(16) 0.0359(13) 0.0449(15) -0.0058(11) -0.0128(12) 0.0016(12)
Cu7 0.0503(16) 0.0420(14) 0.0422(15) -0.0131(11) 0.0120(12) -0.0071(12)
Cu8 0.0306(12) 0.0268(11) 0.0399(13) 0.0023(10) 0.0019(10) -0.0002(9)
Cu9 0.0397(13) 0.0303(11) 0.0355(13) -0.0053(10) 0.0074(10) 0.0004(10)
Cu10 0.0424(14) 0.0327(12) 0.0449(15) -0.0038(11) 0.0021(11) -0.0059(10)
Cu11 0.0353(13) 0.0287(11) 0.0335(12) -0.0013(9) 0.0003(10) 0.0030(9)
Cu12 0.0297(12) 0.0349(12) 0.0334(13) -0.0007(10) -0.0001(9) -0.0052(9)
Cu13 0.0323(12) 0.0305(11) 0.0299(12) 0.0024(9) 0.0039(9) -0.0006(9)
Cu14 0.0326(12) 0.0318(11) 0.0364(13) 0.0075(10) 0.0004(10) -0.0040(9)
Cu15 0.0367(13) 0.0343(12) 0.0276(12) -0.0009(9) 0.0025(10) -0.0008(10)
P2 0.034(2) 0.038(2) 0.042(2) 0.0060(19) 0.0084(18) -0.0080(18)
P3 0.032(2) 0.031(2) 0.042(2) 0.0008(18) 0.0145(18) -0.0002(17)
P4 0.041(2) 0.0258(19) 0.033(2) 0.0072(16) 0.0057(17) 0.0042(16)
S1 0.055(4) 0.135(7) 0.106(6) -0.019(5) -0.019(4) -0.012(4)
S2 0.041(2) 0.047(3) 0.063(3) 0.015(2) -0.001(2) 0.010(2)
S3 0.100(5) 0.088(5) 0.186(9) -0.037(5) 0.015(6) 0.007(4)
S4 0.103(5) 0.084(4) 0.090(5) -0.042(4) -0.026(4) 0.034(4)
S5 0.41(2) 0.137(8) 0.071(5) 0.005(5) -0.006(8) -0.071(10)
S6 0.063(4) 0.105(5) 0.081(4) 0.004(4) -0.019(3) -0.031(4)
S7 0.188(10) 0.218(12) 0.075(5) -0.071(7) 0.033(6) 0.017(9)
S8 0.092(5) 0.099(5) 0.112(6) -0.061(5) 0.015(4) -0.009(4)
S9 0.102(5) 0.058(3) 0.077(4) -0.010(3) 0.001(4) -0.032(3)
S10 0.227(15) 0.34(3) 0.49(4) -0.33(3) -0.22(2) 0.147(19)
S11 0.68(5) 0.185(14) 0.038(5) -0.017(7) -0.041(12) 0.07(2)
Cl1 0.090(4) 0.067(3) 0.052(3) -0.004(3) 0.001(3) 0.005(3)
C11 0.064(13) 0.022(7) 0.030(9) 0.008(6) 0.000(8) 0.011(8)
C12 0.043(11) 0.039(9) 0.043(10) 0.003(8) -0.002(8) 0.006(8)
C13 0.068(14) 0.043(11) 0.062(13) -0.004(10) -0.013(11) -0.011(10)
C14 0.074(17) 0.12(2) 0.046(13) -0.014(14) -0.015(12) 0.014(15)
C15 0.074(18) 0.10(2) 0.09(2) -0.033(17) -0.008(15) -0.006(15)
C16 0.042(12) 0.069(14) 0.081(16) 0.009(12) 0.000(11) -0.004(10)
C21 0.016(8) 0.034(9) 0.066(12) 0.002(8) 0.004(7) 0.002(7)
C22 0.035(9) 0.050(10) 0.025(8) 0.008(7) 0.006(7) -0.002(8)
C23 0.024(8) 0.026(7) 0.050(10) 0.003(7) 0.012(7) 0.006(6)
C24 0.038(10) 0.039(9) 0.049(11) 0.001(8) 0.005(8) 0.011(7)
C25 0.045(11) 0.036(9) 0.078(15) 0.002(9) 0.005(10) 0.013(8)
C26 0.043(10) 0.043(10) 0.050(11) 0.020(8) -0.002(8) 0.009(8)
C31 0.045(10) 0.034(9) 0.046(11) 0.005(8) 0.007(8) 0.009(8)
C32 0.031(9) 0.037(9) 0.049(11) 0.000(8) 0.006(8) 0.004(7)
C33 0.051(8) 0.043(7) 0.135(11) -0.041(8) 0.013(8) 0.010(7)
C34 0.058(8) 0.053(8) 0.128(11) -0.043(8) 0.005(8) 0.006(7)
C35 0.057(7) 0.038(7) 0.129(10) -0.057(7) 0.004(8) 0.004(6)
C36 0.069(8) 0.057(7) 0.156(11) -0.034(8) 0.012(8) 0.002(7)
C41 0.042(11) 0.050(11) 0.057(12) 0.015(10) -0.012(9) -0.030(9)
C42 0.043(10) 0.037(9) 0.029(8) 0.012(7) 0.002(7) -0.001(7)
C43 0.050(11) 0.048(11) 0.048(11) -0.002(9) 0.000(9) 0.013(9)
C44 0.076(15) 0.051(12) 0.058(13) -0.013(10) -0.009(11) 0.018(11)
C45 0.079(16) 0.061(13) 0.060(14) -0.021(11) -0.003(12) 0.027(12)
C46 0.077(16) 0.062(14) 0.063(15) -0.011(11) -0.010(12) 0.007(12)
C51 0.022(9) 0.055(11) 0.067(14) 0.025(10) -0.015(8) -0.007(8)
C52 0.050(11) 0.033(9) 0.055(12) 0.006(8) 0.022(9) 0.009(8)
C53 0.38(2) 0.082(10) 0.040(8) 0.019(8) -0.004(11) -0.085(13)
C54 0.37(2) 0.082(10) 0.034(8) 0.022(8) -0.005(11) -0.083(13)
C55 0.38(2) 0.088(10) 0.028(7) 0.022(8) -0.007(10) -0.083(12)
C56 0.39(2) 0.108(10) 0.053(8) 0.013(8) -0.006(11) -0.080(12)
C61 0.019(8) 0.043(9) 0.056(11) 0.021(8) 0.001(8) 0.009(7)
C62 0.019(8) 0.032(8) 0.054(11) 0.002(7) 0.005(7) -0.004(6)
C63 0.052(11) 0.042(10) 0.051(11) 0.012(9) -0.002(9) -0.003(8)
C64 0.067(14) 0.036(10) 0.068(14) 0.009(9) 0.013(11) -0.010(9)
C65 0.066(15) 0.051(12) 0.10(2) -0.009(13) -0.011(14) -0.017(11)
C66 0.046(12) 0.090(17) 0.067(15) 0.013(13) -0.002(11) -0.005(11)
C71 0.059(12) 0.046(10) 0.031(9) -0.017(8) 0.014(8) -0.020(9)
C72 0.058(12) 0.050(11) 0.042(11) -0.003(9) -0.014(9) -0.010(9)
C73 0.154(15) 0.168(15) 0.063(11) -0.072(11) 0.020(10) 0.006(13)
C74 0.167(14) 0.181(14) 0.070(10) -0.070(10) 0.021(10) 0.002(12)
C75 0.177(12) 0.198(13) 0.072(9) -0.069(9) 0.025(9) 0.007(11)
C76 0.154(17) 0.175(17) 0.074(13) -0.068(13) 0.017(12) 0.002(15)
C81 0.024(8) 0.050(10) 0.046(10) 0.001(8) 0.012(7) -0.008(7)
C82 0.032(9) 0.041(9) 0.039(10) -0.005(8) 0.014(7) -0.006(7)
C83 0.074(14) 0.039(10) 0.036(10) -0.001(8) -0.005(9) -0.014(9)
C84 0.11(2) 0.063(14) 0.057(15) -0.010(12) -0.008(14) -0.011(14)
C85 0.065(13) 0.046(10) 0.034(10) -0.015(8) 0.001(9) -0.015(9)
C86 0.057(14) 0.072(15) 0.094(19) -0.033(14) 0.000(13) 0.013(12)
C91 0.056(11) 0.037(9) 0.023(8) 0.002(7) 0.000(7) -0.011(8)
C92 0.051(11) 0.035(9) 0.036(9) -0.001(7) 0.001(8) 0.008(8)
C93 0.054(12) 0.039(9) 0.045(11) 0.008(8) -0.006(9) -0.016(8)
C94 0.063(14) 0.063(13) 0.056(13) 0.004(10) 0.008(10) -0.017(11)
C95 0.071(14) 0.047(11) 0.057(13) 0.009(9) -0.005(11) -0.033(10)
C96 0.10(2) 0.024(10) 0.11(2) -0.016(11) -0.011(16) -0.013(11)
C101 0.061(13) 0.035(9) 0.054(12) 0.006(9) -0.003(10) -0.004(9)
C102 0.079(16) 0.026(9) 0.12(2) 0.023(11) -0.068(15) -0.023(10)
C103 0.22(2) 0.32(3) 0.47(4) -0.32(3) -0.23(3) 0.16(2)
C104 0.225(18) 0.32(3) 0.47(4) -0.32(3) -0.22(2) 0.15(2)
C105 0.224(16) 0.33(3) 0.48(4) -0.33(3) -0.22(2) 0.15(2)
C106 0.23(2) 0.32(3) 0.47(4) -0.32(3) -0.23(3) 0.16(2)
C111 0.047(11) 0.042(10) 0.048(11) 0.006(8) 0.019(9) -0.002(8)
C112 0.052(11) 0.033(9) 0.043(11) 0.000(8) 0.026(9) -0.001(8)
C113 0.11(2) 0.073(15) 0.029(11) 0.010(10) 0.015(11) 0.023(14)
C114 0.24(5) 0.08(2) 0.062(19) 0.039(16) 0.00(2) 0.06(3)
C115 0.39(8) 0.14(4) 0.06(2) 0.03(2) 0.04(3) 0.13(5)
C116 0.34(7) 0.11(3) 0.031(14) -0.024(16) -0.02(2) 0.03(3)
C211 0.030(9) 0.059(12) 0.055(12) 0.027(10) 0.014(8) -0.005(8)
C212 0.038(11) 0.080(15) 0.050(12) 0.015(11) 0.004(9) -0.017(10)
C213 0.044(13) 0.11(2) 0.055(14) 0.003(13) -0.005(10) -0.020(13)
C214 0.033(12) 0.12(2) 0.13(3) 0.05(2) 0.005(14) -0.015(14)
C215 0.052(15) 0.065(15) 0.17(3) 0.038(18) 0.039(17) 0.011(12)
C216 0.037(11) 0.059(13) 0.11(2) 0.026(13) 0.022(11) -0.012(10)
C221 0.052(11) 0.033(9) 0.049(11) 0.013(8) 0.006(9) -0.017(8)
C222 0.035(11) 0.16(3) 0.060(15) 0.009(16) 0.015(10) -0.013(14)
C223 0.047(13) 0.18(3) 0.043(13) 0.000(16) 0.015(10) -0.015(16)
C224 0.070(15) 0.101(18) 0.030(10) -0.006(11) 0.002(10) -0.012(13)
C225 0.067(13) 0.057(12) 0.040(11) 0.012(9) -0.001(10) -0.003(10)
C226 0.051(12) 0.055(11) 0.043(11) 0.012(9) 0.006(9) 0.004(9)
C231 0.049(11) 0.031(8) 0.043(10) 0.012(7) -0.001(8) -0.005(7)
C232 0.106(19) 0.045(11) 0.050(12) 0.014(10) 0.024(12) -0.002(11)
C233 0.19(3) 0.038(12) 0.060(16) 0.007(11) 0.020(18) 0.015(16)
C234 0.13(2) 0.040(11) 0.068(16) 0.007(11) 0.006(15) 0.013(13)
C235 0.085(16) 0.057(13) 0.055(13) -0.001(10) 0.026(12) -0.017(12)
C236 0.082(15) 0.040(10) 0.042(11) 0.018(8) 0.016(10) -0.012(10)
C311 0.041(10) 0.039(9) 0.045(10) -0.015(8) 0.008(8) 0.017(8)
C312 0.031(10) 0.045(10) 0.087(16) -0.022(10) -0.002(9) -0.002(8)
C313 0.043(11) 0.038(10) 0.084(16) -0.018(10) -0.010(10) 0.010(8)
C314 0.051(11) 0.034(9) 0.062(13) -0.002(9) -0.001(9) 0.012(8)
C315 0.039(10) 0.049(11) 0.056(12) -0.021(9) 0.007(9) -0.009(8)
C316 0.037(9) 0.031(8) 0.029(8) -0.012(6) 0.007(7) 0.000(7)
C321 0.028(9) 0.029(8) 0.071(13) -0.014(8) 0.015(8) 0.004(7)
C322 0.041(11) 0.055(11) 0.065(13) 0.009(10) 0.021(9) -0.004(9)
C323 0.041(11) 0.056(12) 0.090(18) 0.000(12) 0.019(11) -0.018(10)
C324 0.039(11) 0.039(10) 0.11(2) -0.019(11) -0.002(11) -0.001(8)
C325 0.023(9) 0.054(11) 0.073(14) -0.008(10) 0.002(9) -0.006(8)
C326 0.026(9) 0.057(11) 0.061(13) -0.002(10) 0.014(8) 0.004(8)
C331 0.035(10) 0.076(14) 0.042(11) 0.002(10) 0.007(8) -0.012(9)
C332 0.23(4) 0.054(14) 0.037(13) -0.016(11) 0.028(18) -0.012(18)
C333 0.33(6) 0.08(2) 0.047(17) -0.013(15) 0.05(3) -0.04(3)
C334 0.16(4) 0.22(5) 0.08(2) 0.07(3) 0.00(2) -0.05(4)
C335 0.10(3) 0.57(12) 0.17(4) 0.24(6) 0.08(3) 0.14(5)
C336 0.11(2) 0.21(4) 0.13(3) 0.12(3) 0.09(2) 0.09(3)
C411 0.064(8) 0.048(7) 0.065(9) 0.018(7) -0.010(7) 0.000(7)
C412 0.063(8) 0.068(8) 0.069(9) 0.017(8) -0.011(7) 0.009(7)
C413 0.072(9) 0.085(9) 0.079(9) 0.019(8) -0.016(8) 0.005(8)
C414 0.080(9) 0.079(9) 0.085(10) 0.015(8) -0.024(8) -0.007(8)
C415 0.087(9) 0.067(8) 0.083(9) 0.014(8) -0.027(8) -0.009(8)
C416 0.078(9) 0.051(8) 0.074(9) 0.020(7) -0.023(8) -0.001(7)
C421 0.043(10) 0.027(8) 0.044(10) 0.007(7) 0.004(8) 0.011(7)
C422 0.053(12) 0.032(9) 0.070(14) 0.024(9) 0.005(10) 0.008(8)
C423 0.049(12) 0.035(10) 0.096(19) 0.016(11) -0.005(12) -0.010(9)
C424 0.039(11) 0.052(12) 0.11(2) 0.022(13) 0.018(12) -0.014(9)
C425 0.091(19) 0.10(2) 0.065(16) 0.000(14) 0.047(14) -0.023(16)
C426 0.074(16) 0.055(13) 0.079(17) -0.003(11) 0.026(13) -0.021(11)
C431 0.088(15) 0.032(9) 0.036(10) 0.008(8) 0.005(10) 0.006(9)
C432 0.18(3) 0.052(14) 0.11(2) 0.023(15) 0.07(2) 0.040(18)
C433 0.25(5) 0.044(16) 0.21(5) -0.01(2) 0.13(4) 0.04(2)
C434 0.14(3) 0.060(16) 0.079(19) -0.005(13) 0.050(18) 0.015(15)
C435 0.082(17) 0.079(17) 0.061(15) -0.034(13) 0.032(12) -0.013(13)
C436 0.059(12) 0.040(10) 0.043(11) 0.006(8) 0.009(9) -0.002(8)

loop_
_atom_type_symbol
_atom_type_description
_atom_type_scat_dispersion_real
_atom_type_scat_dispersion_imag
_atom_type_scat_source
C C 0.0181 0.0091 'International Tables Vol C Tables 4.2.6.8 and 6.1.1.4'
H H 0.0000 0.0000 'International Tables Vol C Tables 4.2.6.8 and 6.1.1.4'
N N 0.0311 0.0180 'International Tables Vol C Tables 4.2.6.8 and 6.1.1.4'
O O 0.0492 0.0322 'International Tables Vol C Tables 4.2.6.8 and 6.1.1.4'
P P 0.2955 0.4335 'International Tables Vol C Tables 4.2.6.8 and 6.1.1.4'
S S 0.3331 0.5567 'International Tables Vol C Tables 4.2.6.8 and 6.1.1.4'
Cl Cl 0.3639 0.7018 'International Tables Vol C Tables 4.2.6.8 and 6.1.1.4'
Cu Cu -1.9646 0.5888 'International Tables Vol C Tables 4.2.6.8 and 6.1.1.4'
Au Au -4.4197 7.2980 'International Tables Vol C Tables 4.2.6.8 and 6.1.1.4'

loop_
_geom_angle_atom_site_label_1
_geom_angle_atom_site_label_2
_geom_angle_atom_site_label_3
_geom_angle
_geom_angle_site_symmetry_1
_geom_angle_site_symmetry_3
Au5 Au1 Au5 179.998(1) 3_677 .
Au5 Au1 Au3 116.293(17) 3_677 .
Au5 Au1 Au3 63.707(17) . .
Au5 Au1 Au3 63.706(17) 3_677 3_677
Au5 Au1 Au3 116.294(17) . 3_677
Au3 Au1 Au3 180.0 . 3_677
Au5 Au1 Au7 63.480(18) 3_677 .
Au5 Au1 Au7 116.520(18) . .
Au3 Au1 Au7 62.455(17) . .
Au3 Au1 Au7 117.545(17) 3_677 .
Au5 Au1 Au7 116.519(18) 3_677 3_677
Au5 Au1 Au7 63.481(18) . 3_677
Au3 Au1 Au7 117.547(17) . 3_677
Au3 Au1 Au7 62.453(17) 3_677 3_677
Au7 Au1 Au7 179.998(19) . 3_677
Au5 Au1 Au2 115.716(18) 3_677 .
Au5 Au1 Au2 64.285(19) . .
Au3 Au1 Au2 62.885(18) . .
Au3 Au1 Au2 117.117(18) 3_677 .
Au7 Au1 Au2 62.897(18) . .
Au7 Au1 Au2 117.104(18) 3_677 .
Au5 Au1 Au2 64.284(19) 3_677 3_677
Au5 Au1 Au2 115.715(18) . 3_677
Au3 Au1 Au2 117.112(18) . 3_677
Au3 Au1 Au2 62.886(18) 3_677 3_677
Au7 Au1 Au2 117.102(18) . 3_677
Au7 Au1 Au2 62.898(18) 3_677 3_677
Au2 Au1 Au2 179.997(1) . 3_677
Au5 Au1 Au6 116.217(18) 3_677 3_677
Au5 Au1 Au6 63.785(18) . 3_677
Au3 Au1 Au6 116.160(18) . 3_677
Au3 Au1 Au6 63.842(18) 3_677 3_677
Au7 Au1 Au6 116.194(18) . 3_677
Au7 Au1 Au6 63.805(18) 3_677 3_677
Au2 Au1 Au6 63.258(18) . 3_677
Au2 Au1 Au6 116.744(19) 3_677 3_677
Au5 Au1 Au6 63.784(18) 3_677 .
Au5 Au1 Au6 116.215(18) . .
Au3 Au1 Au6 63.839(18) . .
Au3 Au1 Au6 116.159(18) 3_677 .
Au7 Au1 Au6 63.805(18) . .
Au7 Au1 Au6 116.196(18) 3_677 .
Au2 Au1 Au6 116.741(19) . .
Au2 Au1 Au6 63.257(19) 3_677 .
Au6 Au1 Au6 179.999(1) 3_677 .
Au5 Au1 Au4 62.579(18) 3_677 3_677
Au5 Au1 Au4 117.423(18) . 3_677
Au3 Au1 Au4 115.982(18) . 3_677
Au3 Au1 Au4 64.020(18) 3_677 3_677
Au7 Au1 Au4 63.606(18) . 3_677
Au7 Au1 Au4 116.392(18) 3_677 3_677
Au2 Au1 Au4 63.518(18) . 3_677
Au2 Au1 Au4 116.484(18) 3_677 3_677
Au6 Au1 Au4 63.438(18) 3_677 3_677
Au6 Au1 Au4 116.562(18) . 3_677
Au5 Au1 Au4 117.421(18) 3_677 .
Au5 Au1 Au4 62.577(18) . .
Au3 Au1 Au4 64.017(18) . .
Au3 Au1 Au4 115.982(18) 3_677 .
Au7 Au1 Au4 116.392(18) . .
Au7 Au1 Au4 63.610(18) 3_677 .
Au2 Au1 Au4 116.482(18) . .
Au2 Au1 Au4 63.517(18) 3_677 .
Au6 Au1 Au4 116.563(18) 3_677 .
Au6 Au1 Au4 63.437(18) . .
Au4 Au1 Au4 180.0 3_677 .
C101 Au2 Au1 155.3(6) 3_677 .
C101 Au2 Cu8 90.3(6) 3_677 .
Au1 Au2 Cu8 114.41(5) . .
C101 Au2 Cu10 48.1(5) 3_677 3_677
Au1 Au2 Cu10 115.83(6) . 3_677
Cu8 Au2 Cu10 112.62(7) . 3_677
C101 Au2 Cu6 49.8(5) 3_677 3_677
Au1 Au2 Cu6 114.63(6) . 3_677
Cu8 Au2 Cu6 115.96(8) . 3_677
Cu10 Au2 Cu6 78.69(7) 3_677 3_677
C101 Au2 Au3 146.1(6) 3_677 .
Au1 Au2 Au3 58.469(17) . .
Cu8 Au2 Au3 56.00(5) . .
Cu10 Au2 Au3 136.89(6) 3_677 .
Cu6 Au2 Au3 144.36(6) 3_677 .
C101 Au2 Au7 128.4(5) 3_677 .
Au1 Au2 Au7 58.517(17) . .
Cu8 Au2 Au7 86.11(5) . .
Cu10 Au2 Au7 159.82(6) 3_677 .
Cu6 Au2 Au7 86.48(5) 3_677 .
Au3 Au2 Au7 59.55(2) . .
C101 Au2 Au6 99.6(6) 3_677 3_677
Au1 Au2 Au6 58.425(17) . 3_677
Cu8 Au2 Au6 150.14(5) . 3_677
Cu10 Au2 Au6 58.83(5) 3_677 3_677
Cu6 Au2 Au6 91.40(6) 3_677 3_677
Au3 Au2 Au6 108.44(3) . 3_677
Au7 Au2 Au6 108.50(3) . 3_677
C101 Au2 Au5 124.1(5) 3_677 .
Au1 Au2 Au5 57.659(17) . .
Cu8 Au2 Au5 91.16(5) . .
Cu10 Au2 Au5 80.67(6) 3_677 .
Cu6 Au2 Au5 150.68(6) 3_677 .
Au3 Au2 Au5 60.00(2) . .
Au7 Au2 Au5 107.42(3) . .
Au6 Au2 Au5 59.96(2) 3_677 .
C101 Au2 Cu12 80.1(5) 3_677 .
Au1 Au2 Cu12 112.74(5) . .
Cu8 Au2 Cu12 59.08(6) . .
Cu10 Au2 Cu12 128.19(7) 3_677 .
Cu6 Au2 Cu12 65.51(7) 3_677 .
Au3 Au2 Cu12 84.51(5) . .
Au7 Au2 Cu12 54.33(5) . .
Au6 Au2 Cu12 150.24(5) 3_677 .
Au5 Au2 Cu12 143.42(5) . .
C101 Au2 Au4 101.1(6) 3_677 3_677
Au1 Au2 Au4 59.477(17) . 3_677
Cu8 Au2 Au4 144.98(5) . 3_677
Cu10 Au2 Au4 99.24(6) 3_677 3_677
Cu6 Au2 Au4 55.25(6) 3_677 3_677
Au3 Au2 Au4 108.99(3) . 3_677
Au7 Au2 Au4 60.80(2) . 3_677
Au6 Au2 Au4 60.51(2) 3_677 3_677
Au5 Au2 Au4 108.58(3) . 3_677
Cu12 Au2 Au4 90.14(5) . 3_677
C101 Au2 Cu3 75.8(5) 3_677 .
Au1 Au2 Cu3 111.70(5) . .
Cu8 Au2 Cu3 67.07(6) . .
Cu10 Au2 Cu3 54.42(7) 3_677 .
Cu6 Au2 Cu3 124.62(7) 3_677 .
Au3 Au2 Cu3 86.36(5) . .
Au7 Au2 Cu3 145.11(5) . .
Au6 Au2 Cu3 88.04(5) 3_677 .
Au5 Au2 Cu3 54.05(5) . .
Cu12 Au2 Cu3 120.12(6) . .
Au4 Au2 Cu3 147.77(5) 3_677 .
Cu9 Au3 Cu8 111.84(7) . .
Cu9 Au3 Au9 60.76(5) . .
Cu8 Au3 Au9 61.58(5) . .
Cu9 Au3 Cu5 58.21(7) . .
Cu8 Au3 Cu5 116.11(7) . .
Au9 Au3 Cu5 61.15(5) . .
Cu9 Au3 Au1 120.64(6) . .
Cu8 Au3 Au1 118.83(5) . .
Au9 Au3 Au1 177.07(3) . .
Cu5 Au3 Au1 117.01(6) . .
Cu9 Au3 Cu11 63.08(7) . .
Cu8 Au3 Cu11 62.29(7) . .
Au9 Au3 Cu11 65.64(5) . .
Cu5 Au3 Cu11 113.88(7) . .
Au1 Au3 Cu11 117.24(5) . .
Cu9 Au3 Cu4 109.91(7) . .
Cu8 Au3 Cu4 66.64(7) . .
Au9 Au3 Cu4 60.34(5) . .
Cu5 Au3 Cu4 62.16(7) . .
Au1 Au3 Cu4 116.92(5) . .
Cu11 Au3 Cu4 117.97(7) . .
Cu9 Au3 Au7 94.94(5) . .
Cu8 Au3 Au7 88.93(5) . .
Au9 Au3 Au7 124.02(3) . .
Cu5 Au3 Au7 147.87(6) . .
Au1 Au3 Au7 58.826(17) . .
Cu11 Au3 Au7 58.47(5) . .
Cu4 Au3 Au7 149.95(5) . .
Cu9 Au3 Au2 152.63(6) . .
Cu8 Au3 Au2 60.25(5) . .
Au9 Au3 Au2 121.53(3) . .
Cu5 Au3 Au2 149.01(6) . .
Au1 Au3 Au2 58.646(17) . .
Cu11 Au3 Au2 92.12(5) . .
Cu4 Au3 Au2 91.41(5) . .
Au7 Au3 Au2 60.26(2) . .
Cu9 Au3 Au5 145.10(6) . .
Cu8 Au3 Au5 94.34(5) . .
Au9 Au3 Au5 119.23(3) . .
Cu5 Au3 Au5 90.11(5) . .
Au1 Au3 Au5 58.033(16) . .
Cu11 Au3 Au5 151.66(5) . .
Cu4 Au3 Au5 58.89(5) . .
Au7 Au3 Au5 108.71(2) . .
Au2 Au3 Au5 60.92(2) . .
Cu9 Au3 Au6 62.50(5) . .
Cu8 Au3 Au6 146.93(5) . .
Au9 Au3 Au6 123.26(3) . .
Cu5 Au3 Au6 89.39(5) . .
Au1 Au3 Au6 58.223(16) . .
Cu11 Au3 Au6 88.95(5) . .
Cu4 Au3 Au6 146.29(5) . .
Au7 Au3 Au6 60.68(2) . .
Au2 Au3 Au6 108.51(3) . .
Au5 Au3 Au6 106.98(3) . .
Cu9 Au3 Au4 89.20(6) . .
Cu8 Au3 Au4 151.14(5) . .
Au9 Au3 Au4 118.77(3) . .
Cu5 Au3 Au4 57.71(5) . .
Au1 Au3 Au4 59.302(17) . .
Cu11 Au3 Au4 146.37(5) . .
Cu4 Au3 Au4 88.13(5) . .
Au7 Au3 Au4 109.45(3) . .
Au2 Au3 Au4 109.08(3) . .
Au5 Au3 Au4 59.24(2) . .
Au6 Au3 Au4 60.07(2) . .
Cu6 Au4 Cu2 113.90(8) . .
Cu6 Au4 Cu7 70.98(8) . .
Cu2 Au4 Cu7 116.27(8) . .
Cu6 Au4 Cu5 121.37(8) . .
Cu2 Au4 Cu5 68.39(7) . .
Cu7 Au4 Cu5 59.35(7) . .
Cu6 Au4 Cu15 58.21(7) . 3_677
Cu2 Au4 Cu15 66.08(7) . 3_677
Cu7 Au4 Cu15 120.78(8) . 3_677
Cu5 Au4 Cu15 125.98(7) . 3_677
Cu6 Au4 Au1 116.60(7) . .
Cu2 Au4 Au1 115.16(5) . .
Cu7 Au4 Au1 116.72(6) . .
Cu5 Au4 Au1 112.49(5) . .
Cu15 Au4 Au1 112.13(5) 3_677 .
Cu6 Au4 Au5 144.80(6) . .
Cu2 Au4 Au5 57.96(5) . .
Cu7 Au4 Au5 144.21(7) . .
Cu5 Au4 Au5 89.04(5) . .
Cu15 Au4 Au5 90.49(5) 3_677 .
Au1 Au4 Au5 57.247(16) . .
Cu6 Au4 Au6 93.14(6) . .
Cu2 Au4 Au6 150.40(6) . .
Cu7 Au4 Au6 59.85(6) . .
Cu5 Au4 Au6 87.73(5) . .
Cu15 Au4 Au6 143.05(5) 3_677 .
Au1 Au4 Au6 57.100(16) . .
Au5 Au4 Au6 106.39(3) . .
Cu6 Au4 Au2 59.69(6) . 3_677
Cu2 Au4 Au2 145.30(5) . 3_677
Cu7 Au4 Au2 94.61(6) . 3_677
Cu5 Au4 Au2 145.95(5) . 3_677
Cu15 Au4 Au2 85.14(5) 3_677 3_677
Au1 Au4 Au2 57.006(17) . 3_677
Au5 Au4 Au2 105.84(3) . 3_677
Au6 Au4 Au2 58.92(2) . 3_677
Cu6 Au4 Au7 87.62(6) . 3_677
Cu2 Au4 Au7 88.28(5) . 3_677
Cu7 Au4 Au7 152.15(6) . 3_677
Cu5 Au4 Au7 147.92(5) . 3_677
Cu15 Au4 Au7 55.28(5) 3_677 3_677
Au1 Au4 Au7 56.927(16) . 3_677
Au5 Au4 Au7 59.37(2) . 3_677
Au6 Au4 Au7 105.41(2) . 3_677
Au2 Au4 Au7 58.48(2) 3_677 3_677
Cu6 Au4 Au3 151.37(6) . .
Cu2 Au4 Au3 92.09(5) . .
Cu7 Au4 Au3 87.24(6) . .
Cu5 Au4 Au3 55.82(5) . .
Cu15 Au4 Au3 149.60(5) 3_677 .
Au1 Au4 Au3 56.681(16) . .
Au5 Au4 Au3 59.36(2) . .
Au6 Au4 Au3 59.19(2) . .
Au2 Au4 Au3 105.55(3) 3_677 .
Au7 Au4 Au3 105.77(2) 3_677 .
Cu1 Au5 Au10 60.21(5) . .
Cu1 Au5 Cu3 58.29(7) . .
Au10 Au5 Cu3 60.62(5) . .
Cu1 Au5 Cu2 110.55(7) . .
Au10 Au5 Cu2 59.38(5) . .
Cu3 Au5 Cu2 112.66(7) . .
Cu1 Au5 Cu14 63.86(7) . 3_677
Au10 Au5 Cu14 61.33(5) . 3_677
Cu3 Au5 Cu14 111.90(7) . 3_677
Cu2 Au5 Cu14 59.34(7) . 3_677
Cu1 Au5 Au1 123.67(6) . .
Au10 Au5 Au1 176.04(3) . .
Cu3 Au5 Au1 121.48(5) . .
Cu2 Au5 Au1 117.02(5) . .
Cu14 Au5 Au1 118.89(5) 3_677 .
Cu1 Au5 Cu4 109.14(7) . .
Au10 Au5 Cu4 60.78(5) . .
Cu3 Au5 Cu4 60.64(7) . .
Cu2 Au5 Cu4 65.43(7) . .
Cu14 Au5 Cu4 113.87(7) 3_677 .
Au1 Au5 Cu4 116.76(5) . .
Cu1 Au5 Au7 95.73(5) . 3_677
Au10 Au5 Au7 121.76(3) . 3_677
Cu3 Au5 Au7 150.29(5) . 3_677
Cu2 Au5 Au7 88.74(5) . 3_677
Cu14 Au5 Au7 60.48(5) 3_677 3_677
Au1 Au5 Au7 58.427(16) . 3_677
Cu4 Au5 Au7 148.84(5) . 3_677
Cu1 Au5 Au4 151.73(6) . .
Au10 Au5 Au4 116.13(3) . .
Cu3 Au5 Au4 147.86(5) . .
Cu2 Au5 Au4 56.89(5) . .
Cu14 Au5 Au4 89.34(5) 3_677 .
Au1 Au5 Au4 60.176(17) . .
Cu4 Au5 Au4 89.18(5) . .
Au7 Au5 Au4 61.14(2) 3_677 .
Cu1 Au5 Au3 146.65(6) . .
Au10 Au5 Au3 119.22(3) . .
Cu3 Au5 Au3 91.26(5) . .
Cu2 Au5 Au3 92.75(5) . .
Cu14 Au5 Au3 148.53(6) 3_677 .
Au1 Au5 Au3 58.261(16) . .
Cu4 Au5 Au3 58.50(5) . .
Au7 Au5 Au3 108.72(2) 3_677 .
Au4 Au5 Au3 61.40(2) . .
Cu1 Au5 Au6 65.34(5) . 3_677
Au10 Au5 Au6 125.48(3) . 3_677
Cu3 Au5 Au6 93.33(5) . 3_677
Cu2 Au5 Au6 146.95(5) . 3_677
Cu14 Au5 Au6 92.85(5) 3_677 3_677
Au1 Au5 Au6 58.362(16) . 3_677
Cu4 Au5 Au6 147.60(5) . 3_677
Au7 Au5 Au6 60.31(2) 3_677 3_677
Au4 Au5 Au6 110.03(3) . 3_677
Au3 Au5 Au6 107.28(2) . 3_677
Cu1 Au5 Au2 92.46(5) . .
Au10 Au5 Au2 124.00(3) . .
Cu3 Au5 Au2 63.44(5) . .
Cu2 Au5 Au2 150.42(5) . .
Cu14 Au5 Au2 150.23(6) 3_677 .
Au1 Au5 Au2 58.056(17) . .
Cu4 Au5 Au2 90.06(5) . .
Au7 Au5 Au2 107.78(2) 3_677 .
Au4 Au5 Au2 109.35(2) . .
Au3 Au5 Au2 59.08(2) . .
Au6 Au5 Au2 59.44(2) 3_677 .
C81 Au6 Au1 154.7(5) . .
C81 Au6 Cu13 91.2(5) . .
Au1 Au6 Cu13 113.95(5) . .
C81 Au6 Cu10 48.1(4) . .
Au1 Au6 Cu10 115.75(6) . .
Cu13 Au6 Cu10 110.01(7) . .
C81 Au6 Cu7 49.9(5) . .
Au1 Au6 Cu7 114.65(6) . .
Cu13 Au6 Cu7 117.91(7) . .
Cu10 Au6 Cu7 80.25(8) . .
C81 Au6 Au2 99.4(5) . 3_677
Au1 Au6 Au2 58.316(17) . 3_677
Cu13 Au6 Au2 146.13(5) . 3_677
Cu10 Au6 Au2 58.85(5) . 3_677
Cu7 Au6 Au2 92.86(6) . 3_677
C81 Au6 Cu9 78.5(4) . .
Au1 Au6 Cu9 112.21(5) . .
Cu13 Au6 Cu9 68.74(7) . .
Cu10 Au6 Cu9 126.39(7) . .
Cu7 Au6 Cu9 58.62(7) . .
Au2 Au6 Cu9 144.85(5) 3_677 .
C81 Au6 Au5 124.5(4) . 3_677
Au1 Au6 Au5 57.851(16) . 3_677
Cu13 Au6 Au5 86.91(5) . 3_677
Cu10 Au6 Au5 81.01(6) . 3_677
Cu7 Au6 Au5 152.91(6) . 3_677
Au2 Au6 Au5 60.60(2) 3_677 3_677
Cu9 Au6 Au5 147.70(5) . 3_677
C81 Au6 Au3 128.8(4) . .
Au1 Au6 Au3 57.938(16) . .
Cu13 Au6 Au3 89.22(5) . .
Cu10 Au6 Au3 159.91(6) . .
Cu7 Au6 Au3 85.68(6) . .
Au2 Au6 Au3 108.04(2) 3_677 .
Cu9 Au6 Au3 54.34(5) . .
Au5 Au6 Au3 106.61(2) 3_677 .
C81 Au6 Au7 147.2(5) . .
Au1 Au6 Au7 58.007(16) . .
Cu13 Au6 Au7 55.98(5) . .
Cu10 Au6 Au7 137.22(6) . .
Cu7 Au6 Au7 142.47(6) . .
Au2 Au6 Au7 108.12(3) 3_677 .
Cu9 Au6 Au7 88.67(5) . .
Au5 Au6 Au7 59.58(2) 3_677 .
Au3 Au6 Au7 58.65(2) . .
C81 Au6 Au4 100.6(5) . .
Au1 Au6 Au4 59.464(17) . .
Cu13 Au6 Au4 148.60(5) . .
Cu10 Au6 Au4 99.30(6) . .
Cu7 Au6 Au4 55.41(5) . .
Au2 Au6 Au4 60.57(2) 3_677 .
Cu9 Au6 Au4 85.10(5) . .
Au5 Au6 Au4 109.13(2) 3_677 .
Au3 Au6 Au4 60.74(2) . .
Au7 Au6 Au4 108.36(2) . .
C81 Au6 Cu1 76.3(5) . 3_677
Au1 Au6 Cu1 110.78(5) . 3_677
Cu13 Au6 Cu1 65.25(6) . 3_677
Cu10 Au6 Cu1 52.93(7) . 3_677
Cu7 Au6 Cu1 125.28(7) . 3_677
Au2 Au6 Cu1 86.03(5) 3_677 3_677
Cu9 Au6 Cu1 126.25(6) . 3_677
Au5 Au6 Cu1 52.95(5) 3_677 3_677
Au3 Au6 Cu1 146.06(5) . 3_677
Au7 Au6 Cu1 87.83(5) . 3_677
Au4 Au6 Cu1 145.79(5) . 3_677
Au8 Au7 Cu12 61.59(5) . .
Au8 Au7 Cu15 61.11(5) . .
Cu12 Au7 Cu15 61.75(7) . .
Au8 Au7 Cu13 60.10(5) . .
Cu12 Au7 Cu13 110.09(7) . .
Cu15 Au7 Cu13 114.11(7) . .
Au8 Au7 Cu11 65.38(5) . .
Cu12 Au7 Cu11 60.01(7) . .
Cu15 Au7 Cu11 113.77(7) . .
Cu13 Au7 Cu11 62.98(7) . .
Au8 Au7 Au1 175.61(3) . .
Cu12 Au7 Au1 122.46(5) . .
Cu15 Au7 Au1 118.51(5) . .
Cu13 Au7 Au1 117.81(5) . .
Cu11 Au7 Au1 117.65(5) . .
Au8 Au7 Cu14 60.60(5) . .
Cu12 Au7 Cu14 113.78(7) . .
Cu15 Au7 Cu14 63.94(7) . .
Cu13 Au7 Cu14 63.22(7) . .
Cu11 Au7 Cu14 116.86(7) . .
Au1 Au7 Cu14 115.10(5) . .
Au8 Au7 Au3 124.36(3) . .
Cu12 Au7 Au3 90.26(5) . .
Cu15 Au7 Au3 145.94(6) . .
Cu13 Au7 Au3 92.72(5) . .
Cu11 Au7 Au3 58.98(5) . .
Au1 Au7 Au3 58.719(17) . .
Cu14 Au7 Au3 150.11(5) . .
Au8 Au7 Au2 125.28(3) . .
Cu12 Au7 Au2 64.00(5) . .
Cu15 Au7 Au2 88.66(5) . .
Cu13 Au7 Au2 151.17(5) . .
Cu11 Au7 Au2 92.39(5) . .
Au1 Au7 Au2 58.587(17) . .
Cu14 Au7 Au2 145.60(5) . .
Au3 Au7 Au2 60.19(2) . .
Au8 Au7 Au5 117.58(3) . 3_677
Cu12 Au7 Au5 152.50(6) . 3_677
Cu15 Au7 Au5 92.98(5) . 3_677
Cu13 Au7 Au5 89.33(5) . 3_677
Cu11 Au7 Au5 147.09(5) . 3_677
Au1 Au7 Au5 58.093(16) . 3_677
Cu14 Au7 Au5 57.03(5) . 3_677
Au3 Au7 Au5 108.63(3) . 3_677
Au2 Au7 Au5 107.71(3) . 3_677
Au8 Au7 Au6 119.73(3) . .
Cu12 Au7 Au6 146.61(6) . .
Cu15 Au7 Au6 151.12(6) . .
Cu13 Au7 Au6 59.66(5) . .
Cu11 Au7 Au6 89.23(5) . .
Au1 Au7 Au6 58.188(17) . .
Cu14 Au7 Au6 90.65(5) . .
Au3 Au7 Au6 60.67(2) . .
Au2 Au7 Au6 108.44(3) . .
Au5 Au7 Au6 60.10(2) 3_677 .
Au8 Au7 Au4 119.70(3) . 3_677
Cu12 Au7 Au4 95.89(5) . 3_677
Cu15 Au7 Au4 59.14(5) . 3_677
Cu13 Au7 Au4 145.83(5) . 3_677
Cu11 Au7 Au4 151.01(5) . 3_677
Au1 Au7 Au4 59.465(17) . 3_677
Cu14 Au7 Au4 86.46(5) . 3_677
Au3 Au7 Au4 109.44(2) . 3_677
Au2 Au7 Au4 60.71(2) . 3_677
Au5 Au7 Au4 59.50(2) 3_677 3_677
Au6 Au7 Au4 108.55(3) . 3_677
P4 Au8 Au7 170.29(11) . .
P4 Au8 Cu13 114.27(12) . .
Au7 Au8 Cu13 60.47(5) . .
P4 Au8 Cu15 119.85(12) . .
Au7 Au8 Cu15 59.57(5) . .
Cu13 Au8 Cu15 113.10(7) . .
P4 Au8 Cu12 129.87(12) . .
Au7 Au8 Cu12 59.25(5) . .
Cu13 Au8 Cu12 108.51(7) . .
Cu15 Au8 Cu12 60.45(7) . .
P4 Au8 Cu14 107.55(12) . .
Au7 Au8 Cu14 63.04(5) . .
Cu13 Au8 Cu14 64.23(7) . .
Cu15 Au8 Cu14 64.33(7) . .
Cu12 Au8 Cu14 113.87(7) . .
P4 Au8 Cu11 127.26(11) . .
Au7 Au8 Cu11 58.81(5) . .
Cu13 Au8 Cu11 60.78(7) . .
Cu15 Au8 Cu11 107.33(7) . .
Cu12 Au8 Cu11 57.17(7) . .
Cu14 Au8 Cu11 113.39(7) . .
P3 Au9 Au3 177.97(11) . .
P3 Au9 Cu9 121.22(12) . .
Au3 Au9 Cu9 59.50(5) . .
P3 Au9 Cu5 118.90(13) . .
Au3 Au9 Cu5 59.62(5) . .
Cu9 Au9 Cu5 57.33(7) . .
P3 Au9 Cu8 121.43(13) . .
Au3 Au9 Cu8 59.14(5) . .
Cu9 Au9 Cu8 108.80(7) . .
Cu5 Au9 Cu8 112.61(7) . .
P3 Au9 Cu4 116.12(11) . .
Au3 Au9 Cu4 62.09(5) . .
Cu9 Au9 Cu4 110.32(7) . .
Cu5 Au9 Cu4 62.27(7) . .
Cu8 Au9 Cu4 66.43(7) . .
P3 Au9 Cu11 123.26(12) . .
Au3 Au9 Cu11 58.77(5) . .
Cu9 Au9 Cu11 60.26(7) . .
Cu5 Au9 Cu11 107.22(7) . .
Cu8 Au9 Cu11 59.20(6) . .
Cu4 Au9 Cu11 113.57(7) . .
P2 Au10 Cu1 123.38(13) . .
P2 Au10 Cu2 118.97(13) . .
Cu1 Au10 Cu2 111.16(7) . .
P2 Au10 Au5 175.19(12) . .
Cu1 Au10 Au5 59.29(5) . .
Cu2 Au10 Au5 61.01(5) . .
P2 Au10 Cu3 117.55(13) . .
Cu1 Au10 Cu3 57.71(7) . .
Cu2 Au10 Cu3 113.31(7) . .
Au5 Au10 Cu3 59.74(5) . .
P2 Au10 Cu14 123.97(13) . 3_677
Cu1 Au10 Cu14 63.26(7) . 3_677
Cu2 Au10 Cu14 59.59(7) . 3_677
Au5 Au10 Cu14 60.55(5) . 3_677
Cu3 Au10 Cu14 110.52(7) . 3_677
P2 Au10 Cu4 113.42(12) . .
Cu1 Au10 Cu4 109.31(7) . .
Cu2 Au10 Cu4 66.43(7) . .
Au5 Au10 Cu4 61.91(5) . .
Cu3 Au10 Cu4 60.75(7) . .
Cu14 Au10 Cu4 114.16(7) 3_677 .
C91 Cu1 C41 149.6(7) 3_677 3_677
C91 Cu1 C42 118.9(7) 3_677 3_677
C41 Cu1 C42 33.4(7) 3_677 3_677
C91 Cu1 Cu3 50.5(5) 3_677 .
C41 Cu1 Cu3 152.1(7) 3_677 .
C42 Cu1 Cu3 165.7(5) 3_677 .
C91 Cu1 Cu10 48.8(5) 3_677 3_677
C41 Cu1 Cu10 143.0(6) 3_677 3_677
C42 Cu1 Cu10 121.3(5) 3_677 3_677
Cu3 Cu1 Cu10 61.14(9) . 3_677
C91 Cu1 Au5 110.8(5) 3_677 .
C41 Cu1 Au5 98.2(6) 3_677 .
C42 Cu1 Au5 130.3(5) 3_677 .
Cu3 Cu1 Au5 61.54(7) . .
Cu10 Cu1 Au5 90.32(9) 3_677 .
C91 Cu1 Au10 94.4(5) 3_677 .
C41 Cu1 Au10 92.1(6) 3_677 .
C42 Cu1 Au10 114.4(4) 3_677 .
Cu3 Cu1 Au10 61.81(7) . .
Cu10 Cu1 Au10 122.90(10) 3_677 .
Au5 Cu1 Au10 60.50(5) . .
C91 Cu1 Cu14 154.4(5) 3_677 3_677
C41 Cu1 Cu14 41.9(6) 3_677 3_677
C42 Cu1 Cu14 75.0(5) 3_677 3_677
Cu3 Cu1 Cu14 111.20(10) . 3_677
Cu10 Cu1 Cu14 145.16(11) 3_677 3_677
Au5 Cu1 Cu14 59.79(7) . 3_677
Au10 Cu1 Cu14 60.03(7) . 3_677
C91 Cu1 Au6 108.0(5) 3_677 3_677
C41 Cu1 Au6 93.3(5) 3_677 3_677
C42 Cu1 Au6 100.1(4) 3_677 3_677
Cu3 Cu1 Au6 92.97(8) . 3_677
Cu10 Cu1 Au6 59.45(7) 3_677 3_677
Au5 Cu1 Au6 61.71(5) . 3_677
Au10 Cu1 Au6 122.15(8) . 3_677
Cu14 Cu1 Au6 88.82(8) 3_677 3_677
C51 Cu2 C111 155.3(8) 3_677 .
C51 Cu2 C112 128.8(8) 3_677 .
C111 Cu2 C112 33.9(7) . .
C51 Cu2 Au10 94.1(6) 3_677 .
C111 Cu2 Au10 83.9(6) . .
C112 Cu2 Au10 111.0(5) . .
C51 Cu2 Au4 102.4(5) 3_677 .
C111 Cu2 Au4 98.9(5) . .
C112 Cu2 Au4 98.7(4) . .
Au10 Cu2 Au4 124.59(9) . .
C51 Cu2 Cu14 44.7(7) 3_677 3_677
C111 Cu2 Cu14 145.1(6) . 3_677
C112 Cu2 Cu14 166.0(4) . 3_677
Au10 Cu2 Cu14 61.96(7) . 3_677
Au4 Cu2 Cu14 95.13(8) . 3_677
C51 Cu2 Au5 103.4(7) 3_677 .
C111 Cu2 Au5 96.8(6) . .
C112 Cu2 Au5 127.7(5) . .
Au10 Cu2 Au5 59.61(5) . .
Au4 Cu2 Au5 65.15(5) . .
Cu14 Cu2 Au5 60.89(7) 3_677 .
C51 Cu2 Cu15 44.4(5) 3_677 3_677
C111 Cu2 Cu15 150.8(5) . 3_677
C112 Cu2 Cu15 124.7(5) . 3_677
Au10 Cu2 Cu15 123.55(9) . 3_677
Au4 Cu2 Cu15 58.61(6) . 3_677
Cu14 Cu2 Cu15 61.68(8) 3_677 3_677
Au5 Cu2 Cu15 90.27(8) . 3_677
C51 Cu2 Cu4 151.8(6) 3_677 .
C111 Cu2 Cu4 39.1(6) . .
C112 Cu2 Cu4 72.7(5) . .
Au10 Cu2 Cu4 58.47(6) . .
Au4 Cu2 Cu4 89.93(8) . .
Cu14 Cu2 Cu4 109.67(10) 3_677 .
Au5 Cu2 Cu4 58.76(6) . .
Cu15 Cu2 Cu4 144.20(10) 3_677 .
C51 Cu2 Cu5 150.8(6) 3_677 .
C111 Cu2 Cu5 43.3(5) . .
C112 Cu2 Cu5 48.1(4) . .
Au10 Cu2 Cu5 114.38(9) . .
Au4 Cu2 Cu5 56.66(6) . .
Cu14 Cu2 Cu5 144.96(10) 3_677 .
Au5 Cu2 Cu5 86.61(7) . .
Cu15 Cu2 Cu5 109.41(9) 3_677 .
Cu4 Cu2 Cu5 55.90(7) . .
C91 Cu3 C61 147.9(7) 3_677 .
C91 Cu3 C62 122.3(7) 3_677 .
C61 Cu3 C62 30.9(7) . .
C91 Cu3 Cu1 50.2(5) 3_677 .
C61 Cu3 Cu1 154.6(5) . .
C62 Cu3 Cu1 172.3(4) . .
C91 Cu3 Cu10 48.0(5) 3_677 3_677
C61 Cu3 Cu10 142.9(5) . 3_677
C62 Cu3 Cu10 117.9(4) . 3_677
Cu1 Cu3 Cu10 59.52(9) . 3_677
C91 Cu3 Au5 109.2(5) 3_677 .
C61 Cu3 Au5 101.8(5) . .
C62 Cu3 Au5 127.5(4) . .
Cu1 Cu3 Au5 60.17(7) . .
Cu10 Cu3 Au5 88.65(9) 3_677 .
C91 Cu3 Au10 93.2(5) 3_677 .
C61 Cu3 Au10 95.6(5) . .
C62 Cu3 Au10 121.9(4) . .
Cu1 Cu3 Au10 60.48(7) . .
Cu10 Cu3 Au10 119.96(10) 3_677 .
Au5 Cu3 Au10 59.64(5) . .
C91 Cu3 Cu4 153.9(5) 3_677 .
C61 Cu3 Cu4 43.8(5) . .
C62 Cu3 Cu4 74.6(4) . .
Cu1 Cu3 Cu4 111.75(11) . .
Cu10 Cu3 Cu4 146.21(11) 3_677 .
Au5 Cu3 Cu4 61.93(7) . .
Au10 Cu3 Cu4 60.91(7) . .
C91 Cu3 Au2 107.7(5) 3_677 .
C61 Cu3 Au2 93.5(5) . .
C62 Cu3 Au2 91.4(4) . .
Cu1 Cu3 Au2 92.95(8) . .
Cu10 Cu3 Au2 59.78(7) 3_677 .
Au5 Cu3 Au2 62.51(5) . .
Au10 Cu3 Au2 122.09(8) . .
Cu4 Cu3 Au2 90.23(8) . .
C111 Cu4 C61 156.6(7) . .
C111 Cu4 Au9 93.5(6) . .
C61 Cu4 Au9 85.8(5) . .
C111 Cu4 Cu3 142.3(6) . .
C61 Cu4 Cu3 48.6(5) . .
Au9 Cu4 Cu3 123.21(10) . .
C111 Cu4 Au10 84.5(6) . .
C61 Cu4 Au10 97.2(5) . .
Au9 Cu4 Au10 176.37(9) . .
Cu3 Cu4 Au10 58.33(7) . .
C111 Cu4 Au3 102.3(5) . .
C61 Cu4 Au3 97.0(5) . .
Au9 Cu4 Au3 57.57(5) . .
Cu3 Cu4 Au3 91.86(8) . .
Au10 Cu4 Au3 119.87(8) . .
C111 Cu4 Au5 98.6(5) . .
C61 Cu4 Au5 102.0(5) . .
Au9 Cu4 Au5 120.17(8) . .
Cu3 Cu4 Au5 57.43(6) . .
Au10 Cu4 Au5 57.32(5) . .
Au3 Cu4 Au5 62.61(5) . .
C111 Cu4 Cu5 47.7(5) . .
C61 Cu4 Cu5 142.8(5) . .
Au9 Cu4 Cu5 58.38(7) . .
Cu3 Cu4 Cu5 143.66(11) . .
Au10 Cu4 Cu5 118.26(9) . .
Au3 Cu4 Cu5 56.92(6) . .
Au5 Cu4 Cu5 89.30(8) . .
C111 Cu4 Cu2 43.9(6) . .
C61 Cu4 Cu2 150.2(5) . .
Au9 Cu4 Cu2 121.52(9) . .
Cu3 Cu4 Cu2 102.45(9) . .
Au10 Cu4 Cu2 55.10(6) . .
Au3 Cu4 Cu2 89.58(7) . .
Au5 Cu4 Cu2 55.81(6) . .
Cu5 Cu4 Cu2 63.16(8) . .
C111 Cu4 Cu8 148.2(6) . .
C61 Cu4 Cu8 43.7(5) . .
Au9 Cu4 Cu8 56.50(6) . .
Cu3 Cu4 Cu8 66.73(8) . .
Au10 Cu4 Cu8 124.79(9) . .
Au3 Cu4 Cu8 54.61(6) . .
Au5 Cu4 Cu8 89.53(8) . .
Cu5 Cu4 Cu8 102.12(9) . .
Cu2 Cu4 Cu8 140.42(10) . .
C71 Cu5 C111 145.8(7) . .
C71 Cu5 C112 118.7(7) . .
C111 Cu5 C112 33.5(7) . .
C71 Cu5 Cu9 50.3(5) . .
C111 Cu5 Cu9 150.3(6) . .
C112 Cu5 Cu9 166.1(4) . .
C71 Cu5 Au3 110.0(5) . .
C111 Cu5 Au3 100.9(6) . .
C112 Cu5 Au3 131.3(5) . .
Cu9 Cu5 Au3 60.56(7) . .
C71 Cu5 Cu7 49.3(5) . .
C111 Cu5 Cu7 144.5(6) . .
C112 Cu5 Cu7 117.2(5) . .
Cu9 Cu5 Cu7 64.09(10) . .
Au3 Cu5 Cu7 93.46(9) . .
C71 Cu5 Au9 93.2(6) . .
C111 Cu5 Au9 90.0(6) . .
C112 Cu5 Au9 116.3(5) . .
Cu9 Cu5 Au9 60.86(8) . .
Au3 Cu5 Au9 59.24(5) . .
Cu7 Cu5 Au9 124.96(11) . .
C71 Cu5 Au4 108.4(5) . .
C111 Cu5 Au4 97.1(5) . .
C112 Cu5 Au4 96.3(4) . .
Cu9 Cu5 Au4 95.79(9) . .
Au3 Cu5 Au4 66.47(5) . .
Cu7 Cu5 Au4 59.35(7) . .
Au9 Cu5 Au4 125.60(9) . .
C71 Cu5 Cu4 152.3(6) . .
C111 Cu5 Cu4 42.1(6) . .
C112 Cu5 Cu4 75.6(5) . .
Cu9 Cu5 Cu4 110.80(11) . .
Au3 Cu5 Cu4 60.92(7) . .
Cu7 Cu5 Cu4 148.76(11) . .
Au9 Cu5 Cu4 59.34(7) . .
Au4 Cu5 Cu4 92.20(8) . .
C71 Cu5 Cu2 146.5(6) . .
C111 Cu5 Cu2 43.1(5) . .
C112 Cu5 Cu2 47.2(4) . .
Cu9 Cu5 Cu2 146.72(11) . .
Au3 Cu5 Cu2 90.47(8) . .
Cu7 Cu5 Cu2 105.19(10) . .
Au9 Cu5 Cu2 120.25(9) . .
Au4 Cu5 Cu2 54.95(6) . .
Cu4 Cu5 Cu2 60.94(8) . .
C11 Cu6 C101 105.0(8) 3_677 .
C11 Cu6 Cl1 125.3(5) 3_677 .
C101 Cu6 Cl1 116.0(6) . .
C11 Cu6 Cu15 46.6(5) 3_677 3_677
C101 Cu6 Cu15 127.8(5) . 3_677
Cl1 Cu6 Cu15 115.6(2) . 3_677
C11 Cu6 Au4 108.2(5) 3_677 .
C101 Cu6 Au4 107.4(6) . .
Cl1 Cu6 Au4 92.91(19) . .
Cu15 Cu6 Au4 62.97(8) 3_677 .
C11 Cu6 Au2 100.2(5) 3_677 3_677
C101 Cu6 Au2 46.6(5) . 3_677
Cl1 Cu6 Au2 134.22(19) . 3_677
Cu15 Cu6 Au2 90.43(9) 3_677 3_677
Au4 Cu6 Au2 65.05(6) . 3_677
C71 Cu7 C81 114.2(7) . .
C71 Cu7 Cl1 120.0(6) . .
C81 Cu7 Cl1 112.2(5) . .
C71 Cu7 C82 111.3(6) . .
C81 Cu7 C82 29.5(6) . .
Cl1 Cu7 C82 92.0(5) . .
C71 Cu7 Au4 109.1(5) . .
C81 Cu7 Au4 106.5(5) . .
Cl1 Cu7 Au4 91.53(17) . .
C82 Cu7 Au4 130.6(4) . .
C71 Cu7 Cu5 48.0(5) . .
C81 Cu7 Cu5 131.6(5) . .
Cl1 Cu7 Cu5 114.70(19) . .
C82 Cu7 Cu5 151.8(4) . .
Au4 Cu7 Cu5 61.30(7) . .
C71 Cu7 Cu9 46.3(5) . .
C81 Cu7 Cu9 79.4(5) . .
Cl1 Cu7 Cu9 166.2(2) . .
C82 Cu7 Cu9 95.6(4) . .
Au4 Cu7 Cu9 92.31(9) . .
Cu5 Cu7 Cu9 56.44(9) . .
C71 Cu7 Au6 108.3(5) . .
C81 Cu7 Au6 46.9(5) . .
Cl1 Cu7 Au6 131.08(19) . .
C82 Cu7 Au6 76.4(4) . .
Au4 Cu7 Au6 64.73(6) . .
Cu5 Cu7 Au6 91.47(9) . .
Cu9 Cu7 Au6 62.21(8) . .
C21 Cu8 C61 149.4(6) . .
C21 Cu8 C62 123.6(7) . .
C61 Cu8 C62 33.4(7) . .
C21 Cu8 Au3 107.9(5) . .
C61 Cu8 Au3 97.0(5) . .
C62 Cu8 Au3 128.2(5) . .
C21 Cu8 Au9 94.1(6) . .
C61 Cu8 Au9 83.2(6) . .
C62 Cu8 Au9 109.0(5) . .
Au3 Cu8 Au9 59.29(5) . .
C21 Cu8 Au2 108.4(5) . .
C61 Cu8 Au2 98.4(4) . .
C62 Cu8 Au2 100.9(4) . .
Au3 Cu8 Au2 63.75(5) . .
Au9 Cu8 Au2 122.73(8) . .
C21 Cu8 Cu11 47.9(5) . .
C61 Cu8 Cu11 146.5(6) . .
C62 Cu8 Cu11 165.8(4) . .
Au3 Cu8 Cu11 60.62(7) . .
Au9 Cu8 Cu11 64.24(7) . .
Au2 Cu8 Cu11 93.16(8) . .
C21 Cu8 Cu12 45.3(5) . .
C61 Cu8 Cu12 154.1(5) . .
C62 Cu8 Cu12 127.7(5) . .
Au3 Cu8 Cu12 90.93(8) . .
Au9 Cu8 Cu12 121.62(9) . .
Au2 Cu8 Cu12 63.19(7) . .
Cu11 Cu8 Cu12 57.38(8) . .
C21 Cu8 Cu4 151.2(6) . .
C61 Cu8 Cu4 39.4(5) . .
C62 Cu8 Cu4 72.7(5) . .
Au3 Cu8 Cu4 58.75(6) . .
Au9 Cu8 Cu4 57.07(6) . .
Au2 Cu8 Cu4 89.05(8) . .
Cu11 Cu8 Cu4 110.14(10) . .
Cu12 Cu8 Cu4 146.67(10) . .
C71 Cu9 C31 150.2(7) . .
C71 Cu9 C32 119.3(7) . .
C31 Cu9 C32 32.5(7) . .
C71 Cu9 Cu5 49.7(5) . .
C31 Cu9 Cu5 156.0(5) . .
C32 Cu9 Cu5 167.8(5) . .
C71 Cu9 Au3 110.1(5) . .
C31 Cu9 Au3 99.3(5) . .
C32 Cu9 Au3 130.4(5) . .
Cu5 Cu9 Au3 61.23(7) . .
C71 Cu9 Au9 93.5(5) . .
C31 Cu9 Au9 97.0(5) . .
C32 Cu9 Au9 118.5(5) . .
Cu5 Cu9 Au9 61.80(7) . .
Au3 Cu9 Au9 59.74(5) . .
C71 Cu9 Cu7 47.0(5) . .
C31 Cu9 Cu7 140.0(5) . .
C32 Cu9 Cu7 118.8(5) . .
Cu5 Cu9 Cu7 59.47(9) . .
Au3 Cu9 Cu7 91.18(9) . .
Au9 Cu9 Cu7 121.27(10) . .
C71 Cu9 Cu11 157.7(5) . .
C31 Cu9 Cu11 42.3(5) . .
C32 Cu9 Cu11 74.7(5) . .
Cu5 Cu9 Cu11 114.02(10) . .
Au3 Cu9 Cu11 60.24(7) . .
Au9 Cu9 Cu11 64.25(7) . .
Cu7 Cu9 Cu11 144.67(11) . .
C71 Cu9 Au6 106.0(6) . .
C31 Cu9 Au6 91.6(5) . .
C32 Cu9 Au6 97.7(4) . .
Cu5 Cu9 Au6 91.37(9) . .
Au3 Cu9 Au6 63.16(5) . .
Au9 Cu9 Au6 122.90(8) . .
Cu7 Cu9 Au6 59.16(7) . .
Cu11 Cu9 Au6 87.86(8) . .
C91 Cu10 C101 119.0(8) . .
C91 Cu10 C81 123.4(8) . .
C101 Cu10 C81 117.6(8) . .
C91 Cu10 C102 111.6(8) . .
C101 Cu10 C102 30.8(7) . .
C81 Cu10 C102 117.0(9) . .
C91 Cu10 C82 117.9(7) . .
C101 Cu10 C82 115.1(7) . .
C81 Cu10 C82 29.4(6) . .
C102 Cu10 C82 99.4(9) . .
C91 Cu10 Cu1 50.4(5) . 3_677
C101 Cu10 Cu1 137.6(6) . 3_677
C81 Cu10 Cu1 86.1(5) . 3_677
C102 Cu10 Cu1 156.7(8) . 3_677
C82 Cu10 Cu1 102.5(4) . 3_677
C91 Cu10 Cu3 49.8(5) . 3_677
C101 Cu10 Cu3 82.9(6) . 3_677
C81 Cu10 Cu3 139.7(5) . 3_677
C102 Cu10 Cu3 98.3(8) . 3_677
C82 Cu10 Cu3 161.6(4) . 3_677
Cu1 Cu10 Cu3 59.34(9) 3_677 3_677
C91 Cu10 Au6 117.8(5) . .
C101 Cu10 Au6 101.7(5) . .
C81 Cu10 Au6 47.4(5) . .
C102 Cu10 Au6 125.8(5) . .
C82 Cu10 Au6 76.6(4) . .
Cu1 Cu10 Au6 67.62(8) 3_677 .
Cu3 Cu10 Au6 96.86(9) 3_677 .
C91 Cu10 Au2 115.5(5) . 3_677
C101 Cu10 Au2 46.8(5) . 3_677
C81 Cu10 Au2 101.9(5) . 3_677
C102 Cu10 Au2 77.6(5) . 3_677
C82 Cu10 Au2 123.2(4) . 3_677
Cu1 Cu10 Au2 96.55(9) 3_677 3_677
Cu3 Cu10 Au2 65.80(7) 3_677 3_677
Au6 Cu10 Au2 62.32(5) . 3_677
C31 Cu11 C21 153.3(7) . .
C31 Cu11 C22 123.4(7) . .
C21 Cu11 C22 30.7(6) . .
C31 Cu11 Cu12 147.3(5) . .
C21 Cu11 Cu12 47.5(5) . .
C22 Cu11 Cu12 65.8(4) . .
C31 Cu11 Au7 100.6(5) . .
C21 Cu11 Au7 103.5(5) . .
C22 Cu11 Au7 123.5(4) . .
Cu12 Cu11 Au7 58.37(7) . .
C31 Cu11 Au3 100.5(5) . .
C21 Cu11 Au3 100.8(5) . .
C22 Cu11 Au3 129.5(4) . .
Cu12 Cu11 Au3 91.43(8) . .
Au7 Cu11 Au3 62.54(5) . .
C31 Cu11 Cu8 148.6(5) . .
C21 Cu11 Cu8 44.3(5) . .
C22 Cu11 Cu8 72.5(4) . .
Cu12 Cu11 Cu8 61.70(8) . .
Au7 Cu11 Cu8 88.34(8) . .
Au3 Cu11 Cu8 57.09(6) . .
C31 Cu11 Cu9 47.2(5) . .
C21 Cu11 Cu9 140.9(5) . .
C22 Cu11 Cu9 141.9(4) . .
Cu12 Cu11 Cu9 146.17(11) . .
Au7 Cu11 Cu9 93.54(8) . .
Au3 Cu11 Cu9 56.68(6) . .
Cu8 Cu11 Cu9 102.66(10) . .
C31 Cu11 Cu13 45.5(5) . .
C21 Cu11 Cu13 148.9(5) . .
C22 Cu11 Cu13 136.3(4) . .
Cu12 Cu11 Cu13 104.38(10) . .
Au7 Cu11 Cu13 57.43(6) . .
Au3 Cu11 Cu13 91.57(8) . .
Cu8 Cu11 Cu13 142.92(11) . .
Cu9 Cu11 Cu13 69.08(8) . .
C31 Cu11 Au8 90.1(5) . .
C21 Cu11 Au8 94.0(5) . .
C22 Cu11 Au8 87.9(4) . .
Cu12 Cu11 Au8 57.72(7) . .
Au7 Cu11 Au8 55.81(5) . .
Au3 Cu11 Au8 118.35(8) . .
Cu8 Cu11 Au8 119.15(9) . .
Cu9 Cu11 Au8 124.36(9) . .
Cu13 Cu11 Au8 55.34(6) . .
C31 Cu11 Au9 93.3(5) . .
C21 Cu11 Au9 85.5(5) . .
C22 Cu11 Au9 94.9(4) . .
Cu12 Cu11 Au9 118.26(9) . .
Au7 Cu11 Au9 118.06(8) . .
Au3 Cu11 Au9 55.60(5) . .
Cu8 Cu11 Au9 56.56(7) . .
Cu9 Cu11 Au9 55.49(6) . .
Cu13 Cu11 Au9 124.37(9) . .
Au8 Cu11 Au9 173.56(9) . .
C21 Cu12 C11 148.4(8) . .
C21 Cu12 C12 115.6(7) . .
C11 Cu12 C12 32.8(7) . .
C21 Cu12 Au7 108.9(5) . .
C11 Cu12 Au7 102.5(6) . .
C12 Cu12 Au7 135.2(5) . .
C21 Cu12 Cu11 49.9(5) . .
C11 Cu12 Cu11 155.8(5) . .
C12 Cu12 Cu11 155.3(5) . .
Au7 Cu12 Cu11 61.62(7) . .
C21 Cu12 Au8 101.9(5) . .
C11 Cu12 Au8 91.3(5) . .
C12 Cu12 Au8 105.4(5) . .
Au7 Cu12 Au8 59.16(5) . .
Cu11 Cu12 Au8 65.10(7) . .
C21 Cu12 Cu15 160.9(5) . .
C11 Cu12 Cu15 45.2(6) . .
C12 Cu12 Cu15 76.5(5) . .
Au7 Cu12 Cu15 59.21(7) . .
Cu11 Cu12 Cu15 112.98(10) . .
Au8 Cu12 Cu15 59.47(7) . .
C21 Cu12 Cu8 43.9(5) . .
C11 Cu12 Cu8 141.3(4) . .
C12 Cu12 Cu8 126.1(5) . .
Au7 Cu12 Cu8 89.67(8) . .
Cu11 Cu12 Cu8 60.92(8) . .
Au8 Cu12 Cu8 125.72(10) . .
Cu15 Cu12 Cu8 141.61(11) . .
C21 Cu12 Au2 101.5(5) . .
C11 Cu12 Au2 96.0(5) . .
C12 Cu12 Au2 111.9(5) . .
Au7 Cu12 Au2 61.67(5) . .
Cu11 Cu12 Au2 91.94(8) . .
Au8 Cu12 Au2 120.56(8) . .
Cu15 Cu12 Au2 86.16(8) . .
Cu8 Cu12 Au2 57.73(6) . .
C31 Cu13 C41 158.8(8) . .
C31 Cu13 C42 133.7(7) . .
C41 Cu13 C42 29.2(7) . .
C31 Cu13 C32 28.9(6) . .
C41 Cu13 C32 134.4(7) . .
C42 Cu13 C32 106.0(6) . .
C31 Cu13 Au8 94.9(6) . .
C41 Cu13 Au8 88.4(5) . .
C42 Cu13 Au8 112.3(4) . .
C32 Cu13 Au8 118.6(4) . .
C31 Cu13 Au7 99.5(5) . .
C41 Cu13 Au7 100.2(6) . .
C42 Cu13 Au7 126.3(4) . .
C32 Cu13 Au7 124.8(4) . .
Au8 Cu13 Au7 59.43(5) . .
C31 Cu13 Au6 95.9(5) . .
C41 Cu13 Au6 99.6(6) . .
C42 Cu13 Au6 98.5(4) . .
C32 Cu13 Au6 94.4(4) . .
Au8 Cu13 Au6 123.75(8) . .
Au7 Cu13 Au6 64.35(5) . .
C31 Cu13 Cu11 42.3(5) . .
C41 Cu13 Cu11 151.1(6) . .
C42 Cu13 Cu11 171.2(4) . .
C32 Cu13 Cu11 71.0(4) . .
Au8 Cu13 Cu11 63.88(7) . .
Au7 Cu13 Cu11 59.59(6) . .
Au6 Cu13 Cu11 89.96(8) . .
C31 Cu13 Cu14 153.0(6) . .
C41 Cu13 Cu14 40.8(6) . .
C42 Cu13 Cu14 69.9(4) . .
C32 Cu13 Cu14 172.9(4) . .
Au8 Cu13 Cu14 59.65(7) . .
Au7 Cu13 Cu14 61.07(6) . .
Au6 Cu13 Cu14 92.02(8) . .
Cu11 Cu13 Cu14 112.21(10) . .
C51 Cu14 C41 154.3(8) . .
C51 Cu14 Cu2 48.6(5) . 3_677
C41 Cu14 Cu2 149.3(6) . 3_677
C51 Cu14 Au5 106.0(5) . 3_677
C41 Cu14 Au5 98.5(6) . 3_677
Cu2 Cu14 Au5 59.78(7) 3_677 3_677
C51 Cu14 Au10 94.1(5) . 3_677
C41 Cu14 Au10 92.3(6) . 3_677
Cu2 Cu14 Au10 58.45(7) 3_677 3_677
Au5 Cu14 Au10 58.12(5) 3_677 3_677
C51 Cu14 Au8 86.7(5) . .
C41 Cu14 Au8 88.3(6) . .
Cu2 Cu14 Au8 120.45(10) 3_677 .
Au5 Cu14 Au8 118.80(8) 3_677 .
Au10 Cu14 Au8 176.92(9) 3_677 .
C51 Cu14 Au7 99.5(5) . .
C41 Cu14 Au7 98.6(5) . .
Cu2 Cu14 Au7 90.13(8) 3_677 .
Au5 Cu14 Au7 62.49(5) 3_677 .
Au10 Cu14 Au7 120.56(8) 3_677 .
Au8 Cu14 Au7 56.36(5) . .
C51 Cu14 Cu1 150.4(5) . 3_677
C41 Cu14 Cu1 45.7(6) . 3_677
Cu2 Cu14 Cu1 104.92(10) 3_677 3_677
Au5 Cu14 Cu1 56.35(6) 3_677 3_677
Au10 Cu14 Cu1 56.71(7) 3_677 3_677
Au8 Cu14 Cu1 122.17(10) . 3_677
Au7 Cu14 Cu1 92.50(8) . 3_677
C51 Cu14 Cu13 142.1(5) . .
C41 Cu14 Cu13 44.6(5) . .
Cu2 Cu14 Cu13 142.51(10) 3_677 .
Au5 Cu14 Cu13 88.18(8) 3_677 .
Au10 Cu14 Cu13 122.63(10) 3_677 .
Au8 Cu14 Cu13 56.13(6) . .
Au7 Cu14 Cu13 55.71(6) . .
Cu1 Cu14 Cu13 66.05(8) 3_677 .
C51 Cu14 Cu15 45.4(5) . .
C41 Cu14 Cu15 143.3(5) . .
Cu2 Cu14 Cu15 63.87(8) 3_677 .
Au5 Cu14 Cu15 90.91(8) 3_677 .
Au10 Cu14 Cu15 122.24(10) 3_677 .
Au8 Cu14 Cu15 56.58(6) . .
Au7 Cu14 Cu15 55.02(6) . .
Cu1 Cu14 Cu15 143.61(10) 3_677 .
Cu13 Cu14 Cu15 100.89(9) . .
C11 Cu15 C51 148.9(7) . .
C11 Cu15 C52 118.2(8) . .
C51 Cu15 C52 34.1(8) . .
C11 Cu15 Cu6 50.4(5) . 3_677
C51 Cu15 Cu6 143.4(6) . 3_677
C52 Cu15 Cu6 121.4(5) . 3_677
C11 Cu15 Au7 105.8(5) . .
C51 Cu15 Au7 100.6(6) . .
C52 Cu15 Au7 134.7(6) . .
Cu6 Cu15 Au7 94.23(9) 3_677 .
C11 Cu15 Au8 94.4(5) . .
C51 Cu15 Au8 85.3(6) . .
C52 Cu15 Au8 104.9(5) . .
Cu6 Cu15 Au8 130.62(11) 3_677 .
Au7 Cu15 Au8 59.32(5) . .
C11 Cu15 Cu12 48.8(5) . .
C51 Cu15 Cu12 145.0(6) . .
C52 Cu15 Cu12 154.0(5) . .
Cu6 Cu15 Cu12 70.59(10) 3_677 .
Au7 Cu15 Cu12 59.04(7) . .
Au8 Cu15 Cu12 60.08(7) . .
C11 Cu15 Au4 107.9(4) . 3_677
C51 Cu15 Au4 97.6(5) . 3_677
C52 Cu15 Au4 107.6(5) . 3_677
Cu6 Cu15 Au4 58.81(7) 3_677 3_677
Au7 Cu15 Au4 65.57(5) . 3_677
Au8 Cu15 Au4 124.29(8) . 3_677
Cu12 Cu15 Au4 98.28(9) . 3_677
C11 Cu15 Cu14 153.5(5) . .
C51 Cu15 Cu14 40.5(6) . .
C52 Cu15 Cu14 74.3(6) . .
Cu6 Cu15 Cu14 145.80(11) 3_677 .
Au7 Cu15 Cu14 61.03(7) . .
Au8 Cu15 Cu14 59.09(7) . .
Cu12 Cu15 Cu14 109.29(10) . .
Au4 Cu15 Cu14 88.20(8) 3_677 .
C11 Cu15 Cu2 152.0(5) . 3_677
C51 Cu15 Cu2 42.8(5) . 3_677
C52 Cu15 Cu2 57.9(6) . 3_677
Cu6 Cu15 Cu2 105.39(10) 3_677 3_677
Au7 Cu15 Cu2 87.99(8) . 3_677
Au8 Cu15 Cu2 113.54(9) . 3_677
Cu12 Cu15 Cu2 145.59(11) . 3_677
Au4 Cu15 Cu2 55.31(6) 3_677 3_677
Cu14 Cu15 Cu2 54.45(7) . 3_677
C231 P2 C221 104.2(8) . .
C231 P2 C211 106.2(9) . .
C221 P2 C211 107.3(9) . .
C231 P2 Au10 115.8(6) . .
C221 P2 Au10 112.5(5) . .
C211 P2 Au10 110.3(6) . .
C331 P3 C321 106.2(9) . .
C331 P3 C311 104.7(8) . .
C321 P3 C311 105.2(8) . .
C331 P3 Au9 114.2(5) . .
C321 P3 Au9 113.1(6) . .
C311 P3 Au9 112.6(6) . .
C421 P4 C411 104.6(9) . .
C421 P4 C431 105.4(8) . .
C411 P4 C431 106.7(11) . .
C421 P4 Au8 112.0(5) . .
C411 P4 Au8 113.7(7) . .
C431 P4 Au8 113.8(6) . .
C16 S1 C15 93.4(13) . .
C25 S2 C26 93.0(9) . .
C36 S3 C35 99.1(15) . .
C45 S4 C46 95.2(11) . .
C55 S5 C56 96.6(18) . .
C65 S6 C66 92.1(12) . .
C75 S7 C76 94.0(19) . .
C86 S8 C85 95.7(11) . .
C95 S9 C96 93.4(11) . .
C105 S10 C106 105(4) . .
C115 S11 C116 97.9(19) . .
Cu6 Cl1 Cu7 85.5(2) . .
C12 C11 Cu15 155.7(14) . .
C12 C11 Cu12 80.6(13) . .
Cu15 C11 Cu12 86.0(7) . .
C12 C11 Cu6 118.9(13) . 3_677
Cu15 C11 Cu6 83.0(7) . 3_677
Cu12 C11 Cu6 98.1(7) . 3_677
C11 C12 C13 163(2) . .
C11 C12 Cu12 66.6(11) . .
C13 C12 Cu12 130.2(15) . .
C16 C13 C12 126(2) . .
C16 C13 C14 112(2) . .
C12 C13 C14 122(2) . .
C15 C14 C13 113(2) . .
C14 C15 S1 110(2) . .
C13 C16 S1 112.2(19) . .
C22 C21 Cu8 151.7(16) . .
C22 C21 Cu12 116.3(14) . .
Cu8 C21 Cu12 90.8(6) . .
C22 C21 Cu11 87.6(12) . .
Cu8 C21 Cu11 87.8(7) . .
Cu12 C21 Cu11 82.6(6) . .
C21 C22 C23 171.6(18) . .
C21 C22 Cu11 61.6(11) . .
C23 C22 Cu11 126.7(12) . .
C26 C23 C24 114.0(15) . .
C26 C23 C22 121.7(15) . .
C24 C23 C22 124.2(16) . .
C25 C24 C23 111.4(18) . .
C24 C25 S2 112.7(15) . .
C23 C26 S2 108.8(14) . .
C32 C31 Cu11 167.8(16) . .
C32 C31 Cu13 96.8(13) . .
Cu11 C31 Cu13 92.2(8) . .
C32 C31 Cu9 79.5(12) . .
Cu11 C31 Cu9 90.4(7) . .
Cu13 C31 Cu9 103.1(8) . .
C31 C32 C33 165(2) . .
C31 C32 Cu9 68.0(11) . .
C33 C32 Cu9 125.7(16) . .
C31 C32 Cu13 54.3(11) . .
C33 C32 Cu13 126.7(14) . .
Cu9 C32 Cu13 86.5(6) . .
C34 C33 C36 111(2) . .
C34 C33 C32 126(2) . .
C36 C33 C32 123(3) . .
C33 C34 C35 114(3) . .
C34 C35 S3 103(2) . .
C33 C36 S3 112(3) . .
C42 C41 Cu14 167.6(17) . .
C42 C41 Cu1 78.1(12) . 3_677
Cu14 C41 Cu1 92.4(9) . 3_677
C42 C41 Cu13 95.0(14) . .
Cu14 C41 Cu13 94.6(7) . .
Cu1 C41 Cu13 100.2(8) 3_677 .
C41 C42 C43 163.1(18) . .
C41 C42 Cu1 68.5(12) . 3_677
C43 C42 Cu1 124.4(13) . 3_677
C41 C42 Cu13 55.8(11) . .
C43 C42 Cu13 130.7(13) . .
Cu1 C42 Cu13 85.4(6) 3_677 .
C46 C43 C44 110.9(19) . .
C46 C43 C42 125.6(18) . .
C44 C43 C42 123.4(18) . .
C45 C44 C43 113(2) . .
C44 C45 S4 109.1(17) . .
C43 C46 S4 112.0(18) . .
C52 C51 Cu14 165.8(16) . .
C52 C51 Cu2 102.0(16) . 3_677
Cu14 C51 Cu2 86.8(7) . 3_677
C52 C51 Cu15 74.5(12) . .
Cu14 C51 Cu15 94.1(9) . .
Cu2 C51 Cu15 92.8(7) 3_677 .
C51 C52 C53 163(2) . .
C51 C52 Cu15 71.4(12) . .
C53 C52 Cu15 122(2) . .
C56 C53 C54 109(3) . .
C56 C53 C52 122(3) . .
C54 C53 C52 129(3) . .
C53 C54 C55 117(3) . .
C54 C55 S5 103.0(18) . .
C53 C56 S5 113(3) . .
C62 C61 Cu4 172.4(15) . .
C62 C61 Cu3 88.5(13) . .
Cu4 C61 Cu3 87.7(6) . .
C62 C61 Cu8 77.2(11) . .
Cu4 C61 Cu8 96.9(8) . .
Cu3 C61 Cu8 99.5(7) . .
C61 C62 C63 159.6(18) . .
C61 C62 Cu8 69.4(10) . .
C63 C62 Cu8 125.1(12) . .
C61 C62 Cu3 60.5(10) . .
C63 C62 Cu3 128.2(13) . .
Cu8 C62 Cu3 88.2(5) . .
C66 C63 C64 112(2) . .
C66 C63 C62 123.6(18) . .
C64 C63 C62 124.2(18) . .
C65 C64 C63 113(2) . .
C64 C65 S6 111.5(17) . .
C63 C66 S6 111.0(18) . .
C72 C71 Cu5 133.0(16) . .
C72 C71 Cu9 138.4(18) . .
Cu5 C71 Cu9 79.9(6) . .
C72 C71 Cu7 117.6(16) . .
Cu5 C71 Cu7 82.6(7) . .
Cu9 C71 Cu7 86.7(7) . .
C71 C72 C73 177(3) . .
C76 C73 C72 126(3) . .
C76 C73 C74 105(3) . .
C72 C73 C74 129(3) . .
C75 C74 C73 121(4) . .
C74 C75 S7 108(4) . .
C73 C76 S7 112(3) . .
C82 C81 Au6 173.0(16) . .
C82 C81 Cu10 94.8(11) . .
Au6 C81 Cu10 84.5(6) . .
C82 C81 Cu7 90.9(12) . .
Au6 C81 Cu7 83.2(6) . .
Cu10 C81 Cu7 116.2(8) . .
C81 C82 C83 169.8(19) . .
C81 C82 Cu7 59.6(10) . .
C83 C82 Cu7 121.3(12) . .
C81 C82 Cu10 55.9(9) . .
C83 C82 Cu10 132.4(13) . .
Cu7 C82 Cu10 91.9(6) . .
C86 C83 C84 111(2) . .
C86 C83 C82 125(2) . .
C84 C83 C82 124(2) . .
C83 C84 C85 116(2) . .
C84 C85 S8 103.4(15) . .
C83 C86 S8 113(2) . .
C92 C91 Cu10 134.0(14) . .
C92 C91 Cu1 136.7(15) . 3_677
Cu10 C91 Cu1 80.8(6) . 3_677
C92 C91 Cu3 123.0(15) . 3_677
Cu10 C91 Cu3 82.2(6) . 3_677
Cu1 C91 Cu3 79.3(6) 3_677 3_677
C91 C92 C93 178(2) . .
C96 C93 C94 110.5(19) . .
C96 C93 C92 123(2) . .
C94 C93 C92 126.2(19) . .
C93 C94 C95 115(2) . .
C94 C95 S9 109.3(17) . .
C93 C96 S9 112(2) . .
C102 C101 Au2 174.7(19) . 3_677
C102 C101 Cu10 90.2(13) . .
Au2 C101 Cu10 85.1(8) 3_677 .
C102 C101 Cu6 95.9(17) . .
Au2 C101 Cu6 83.7(7) 3_677 .
Cu10 C101 Cu6 113.7(10) . .
C101 C102 C103 157(4) . .
C101 C102 Cu10 58.9(11) . .
C103 C102 Cu10 131(4) . .
C102 C103 C104 131(8) . .
C102 C103 C106 119(9) . .
C104 C103 C106 109(5) . .
C103 C104 C105 121(10) . .
C104 C105 S10 102(8) . .
C103 C106 S10 101(8) . .
C112 C111 Cu4 170.6(15) . .
C112 C111 Cu2 80.0(12) . .
Cu4 C111 Cu2 97.0(8) . .
C112 C111 Cu5 81.2(12) . .
Cu4 C111 Cu5 90.2(8) . .
Cu2 C111 Cu5 93.6(7) . .
C111 C112 C113 162(2) . .
C111 C112 Cu2 66.2(11) . .
C113 C112 Cu2 123.6(15) . .
C111 C112 Cu5 65.3(11) . .
C113 C112 Cu5 127.3(15) . .
Cu2 C112 Cu5 84.7(6) . .
C112 C113 C114 124(3) . .
C112 C113 C116 124(2) . .
C114 C113 C116 111(3) . .
C115 C114 C113 117(4) . .
C114 C115 S11 108(3) . .
C113 C116 S11 107(3) . .
C216 C211 C212 118.1(19) . .
C216 C211 P2 119.1(16) . .
C212 C211 P2 122.6(16) . .
C213 C212 C211 122(2) . .
C212 C213 C214 118(2) . .
C215 C214 C213 121(2) . .
C214 C215 C216 120(3) . .
C211 C216 C215 121(2) . .
C226 C221 C222 118(2) . .
C226 C221 P2 118.7(15) . .
C222 C221 P2 123.4(17) . .
C221 C222 C223 120(2) . .
C224 C223 C222 121(2) . .
C225 C224 C223 118(2) . .
C224 C225 C226 120(2) . .
C221 C226 C225 121.9(19) . .
C232 C231 C236 119.0(18) . .
C232 C231 P2 121.1(16) . .
C236 C231 P2 119.9(13) . .
C231 C232 C233 120(2) . .
C234 C233 C232 121(2) . .
C233 C234 C235 119(2) . .
C236 C235 C234 120(2) . .
C235 C236 C231 120.9(17) . .
C312 C311 C316 119.6(16) . .
C312 C311 P3 123.0(15) . .
C316 C311 P3 117.2(12) . .
C311 C312 C313 120.9(18) . .
C314 C313 C312 121.3(18) . .
C313 C314 C315 117.7(17) . .
C314 C315 C316 120.7(17) . .
C311 C316 C315 119.7(16) . .
C326 C321 C322 118.4(18) . .
C326 C321 P3 119.1(14) . .
C322 C321 P3 122.5(17) . .
C321 C322 C323 121(2) . .
C324 C323 C322 118.5(19) . .
C325 C324 C323 120.3(19) . .
C324 C325 C326 122(2) . .
C325 C326 C321 120.0(18) . .
C332 C331 C336 120.0 . .
C332 C331 P3 123.1(10) . .
C336 C331 P3 116.8(10) . .
C331 C332 C333 120.0 . .
C334 C333 C332 120.0 . .
C333 C334 C335 120.0 . .
C336 C335 C334 120.0 . .
C335 C336 C331 120.0 . .
C412 C411 C416 118(2) . .
C412 C411 P4 124.7(19) . .
C416 C411 P4 117.2(17) . .
C411 C412 C413 120(3) . .
C414 C413 C412 121(3) . .
C413 C414 C415 122(3) . .
C414 C415 C416 119(3) . .
C411 C416 C415 120(2) . .
C426 C421 C422 117.0(18) . .
C426 C421 P4 125.0(16) . .
C422 C421 P4 117.9(14) . .
C423 C422 C421 120(2) . .
C424 C423 C422 121(2) . .
C423 C424 C425 119.1(19) . .
C426 C425 C424 119(2) . .
C421 C426 C425 123(2) . .
C432 C431 C436 121(2) . .
C432 C431 P4 120.2(18) . .
C436 C431 P4 118.6(14) . .
C431 C432 C433 117(3) . .
C434 C433 C432 124(3) . .
C435 C434 C433 118(2) . .
C434 C435 C436 123(2) . .
C431 C436 C435 117.1(19) . .
O12 N1 O13 122(2) . .
O12 N1 O11 120(2) . .
O13 N1 O11 117(2) . .

loop_
_geom_bond_atom_site_label_1
_geom_bond_atom_site_label_2
_geom_bond_distance
_geom_bond_site_symmetry_2
Au1 Au5 2.7606(6) 3_677
Au1 Au5 2.7607(6) .
Au1 Au3 2.7675(6) .
Au1 Au3 2.7675(6) 3_677
Au1 Au7 2.7706(6) .
Au1 Au7 2.7707(6) 3_677
Au1 Au2 2.7727(6) .
Au1 Au2 2.7727(6) 3_677
Au1 Au6 2.7760(6) 3_677
Au1 Au6 2.7761(6) .
Au1 Au4 2.8478(6) 3_677
Au1 Au4 2.8478(6) .
Au2 C101 2.06(2) 3_677
Au2 Cu8 2.798(2) .
Au2 Cu10 2.812(2) 3_677
Au2 Cu6 2.818(3) 3_677
Au2 Au3 2.8900(9) .
Au2 Au7 2.8921(8) .
Au2 Au6 2.9098(9) 3_677
Au2 Au5 2.9439(9) .
Au2 Cu12 2.953(2) .
Au2 Au4 2.9590(9) 3_677
Au2 Cu3 2.969(2) .
Au3 Cu9 2.669(2) .
Au3 Cu8 2.672(2) .
Au3 Au9 2.6758(8) .
Au3 Cu5 2.686(2) .
Au3 Cu11 2.773(2) .
Au3 Cu4 2.802(2) .
Au3 Au7 2.8712(8) .
Au3 Au5 2.9175(8) .
Au3 Au6 2.9311(8) .
Au3 Au4 2.9771(9) .
Au4 Cu6 2.682(3) .
Au4 Cu2 2.690(2) .
Au4 Cu7 2.692(3) .
Au4 Cu5 2.745(2) .
Au4 Cu15 2.792(2) 3_677
Au4 Au5 2.9137(9) .
Au4 Au6 2.9573(9) .
Au4 Au2 2.9590(9) 3_677
Au4 Au7 2.9618(8) 3_677
Au5 Cu1 2.651(2) .
Au5 Au10 2.6841(8) .
Au5 Cu3 2.687(2) .
Au5 Cu2 2.722(2) .
Au5 Cu14 2.752(2) 3_677
Au5 Cu4 2.813(2) .
Au5 Au7 2.9099(8) 3_677
Au5 Au6 2.9252(9) 3_677
Au6 C81 2.080(18) .
Au6 Cu13 2.806(2) .
Au6 Cu10 2.812(3) .
Au6 Cu7 2.828(3) .
Au6 Au2 2.9098(9) 3_677
Au6 Cu9 2.914(2) .
Au6 Au5 2.9252(9) 3_677
Au6 Au7 2.9313(9) .
Au6 Cu1 3.019(2) 3_677
Au7 Au8 2.6669(8) .
Au7 Cu12 2.669(2) .
Au7 Cu15 2.674(2) .
Au7 Cu13 2.695(2) .
Au7 Cu11 2.758(2) .
Au7 Cu14 2.855(2) .
Au7 Au5 2.9098(8) 3_677
Au7 Au4 2.9617(8) 3_677
Au8 P4 2.308(4) .
Au8 Cu13 2.685(2) .
Au8 Cu15 2.715(2) .
Au8 Cu12 2.732(2) .
Au8 Cu14 2.791(2) .
Au8 Cu11 2.931(2) .
Au9 P3 2.316(4) .
Au9 Cu9 2.703(2) .
Au9 Cu5 2.727(3) .
Au9 Cu8 2.737(2) .
Au9 Cu4 2.755(2) .
Au9 Cu11 2.954(2) .
Au10 P2 2.302(4) .
Au10 Cu1 2.676(2) .
Au10 Cu2 2.678(2) .
Au10 Cu3 2.711(2) .
Au10 Cu14 2.773(2) 3_677
Au10 Cu4 2.783(2) .
Cu1 C91 2.032(18) 3_677
Cu1 C41 2.05(2) 3_677
Cu1 C42 2.154(17) 3_677
Cu1 Cu3 2.600(3) .
Cu1 Cu10 2.605(3) 3_677
Cu1 Cu14 2.859(3) 3_677
Cu1 Au6 3.019(2) 3_677
Cu2 C51 2.034(18) 3_677
Cu2 C111 2.091(19) .
Cu2 C112 2.251(16) .
Cu2 Cu14 2.710(3) 3_677
Cu2 Cu15 2.990(3) 3_677
Cu2 Cu4 2.993(3) .
Cu2 Cu5 3.055(3) .
Cu3 C91 2.040(17) 3_677
Cu3 C61 2.085(17) .
Cu3 C62 2.394(16) .
Cu3 Cu10 2.647(3) 3_677
Cu3 Cu4 2.779(3) .
Cu4 C111 1.90(2) .
Cu4 C61 1.924(19) .
Cu4 Cu5 2.835(3) .
Cu4 Cu8 3.009(3) .
Cu5 C71 2.019(18) .
Cu5 C111 2.098(18) .
Cu5 C112 2.282(18) .
Cu5 Cu9 2.605(3) .
Cu5 Cu7 2.693(3) .
Cu6 C11 2.069(16) 3_677
Cu6 C101 2.16(2) .
Cu6 Cl1 2.273(6) .
Cu6 Cu15 2.665(3) 3_677
Cu6 Au2 2.818(3) 3_677
Cu7 C71 2.059(19) .
Cu7 C81 2.178(17) .
Cu7 Cl1 2.323(7) .
Cu7 C82 2.526(16) .
Cu7 Cu9 2.812(4) .
Cu8 C21 1.968(17) .
Cu8 C61 2.093(16) .
Cu8 C62 2.181(15) .
Cu8 Cu11 2.817(3) .
Cu8 Cu12 2.838(3) .
Cu9 C71 2.037(19) .
Cu9 C31 2.091(18) .
Cu9 C32 2.218(17) .
Cu9 Cu11 2.848(3) .
Cu10 C91 1.985(16) .
Cu10 C101 2.099(19) .
Cu10 C81 2.101(16) .
Cu10 C102 2.451(19) .
Cu10 C82 2.530(16) .
Cu10 Cu1 2.605(3) 3_677
Cu10 Cu3 2.647(3) 3_677
Cu10 Au2 2.812(2) 3_677
Cu11 C31 1.917(19) .
Cu11 C21 2.094(17) .
Cu11 C22 2.377(17) .
Cu11 Cu12 2.715(3) .
Cu11 Cu13 2.849(3) .
Cu12 C21 2.019(17) .
Cu12 C11 2.068(17) .
Cu12 C12 2.223(19) .
Cu12 Cu15 2.742(3) .
Cu13 C31 2.035(18) .
Cu13 C41 2.051(18) .
Cu13 C42 2.471(17) .
Cu13 C32 2.489(17) .
Cu13 Cu14 2.912(3) .
Cu14 C51 1.91(2) .
Cu14 C41 1.91(2) .
Cu14 Cu2 2.710(3) 3_677
Cu14 Au5 2.752(2) 3_677
Cu14 Au10 2.773(2) 3_677
Cu14 Cu1 2.859(3) 3_677
Cu14 Cu15 2.932(3) .
Cu15 C11 1.95(2) .
Cu15 C51 2.094(18) .
Cu15 C52 2.128(18) .
Cu15 Cu6 2.665(3) 3_677
Cu15 Au4 2.792(2) 3_677
Cu15 Cu2 2.990(3) 3_677
P2 C231 1.799(18) .
P2 C221 1.81(2) .
P2 C211 1.816(18) .
P3 C331 1.770(12) .
P3 C321 1.821(18) .
P3 C311 1.836(17) .
P4 C421 1.803(18) .
P4 C411 1.81(2) .
P4 C431 1.81(2) .
S1 C16 1.68(2) .
S1 C15 1.76(3) .
S2 C25 1.67(2) .
S2 C26 1.738(18) .
S3 C36 1.65(3) .
S3 C35 1.68(3) .
S4 C45 1.67(2) .
S4 C46 1.69(2) .
S5 C55 1.66(3) .
S5 C56 1.69(4) .
S6 C65 1.71(3) .
S6 C66 1.72(2) .
S7 C75 1.61(5) .
S7 C76 1.72(3) .
S8 C86 1.68(3) .
S8 C85 1.74(2) .
S9 C95 1.67(3) .
S9 C96 1.71(2) .
S10 C105 1.50(12) .
S10 C106 1.77(7) .
S11 C115 1.65(5) .
S11 C116 1.71(3) .
C11 C12 1.22(3) .
C11 Cu6 2.069(16) 3_677
C12 C13 1.42(3) .
C13 C16 1.40(3) .
C13 C14 1.45(3) .
C14 C15 1.38(4) .
C21 C22 1.22(2) .
C22 C23 1.46(2) .
C23 C26 1.37(2) .
C23 C24 1.42(2) .
C24 C25 1.36(2) .
C31 C32 1.21(3) .
C32 C33 1.46(3) .
C33 C34 1.40(4) .
C33 C36 1.40(4) .
C34 C35 1.55(3) .
C41 C42 1.21(3) .
C41 Cu1 2.048(19) 3_677
C42 C43 1.45(3) .
C42 Cu1 2.154(17) 3_677
C43 C46 1.37(3) .
C43 C44 1.45(3) .
C44 C45 1.42(3) .
C51 C52 1.24(3) .
C51 Cu2 2.034(17) 3_677
C52 C53 1.46(4) .
C53 C56 1.35(5) .
C53 C54 1.36(4) .
C54 C55 1.50(4) .
C61 C62 1.23(2) .
C62 C63 1.43(3) .
C63 C66 1.37(3) .
C63 C64 1.41(3) .
C64 C65 1.35(3) .
C71 C72 1.17(3) .
C72 C73 1.42(3) .
C73 C76 1.33(5) .
C73 C74 1.43(5) .
C74 C75 1.29(4) .
C81 C82 1.25(2) .
C82 C83 1.39(2) .
C83 C86 1.36(3) .
C83 C84 1.39(3) .
C84 C85 1.50(3) .
C91 C92 1.22(2) .
C91 Cu1 2.032(18) 3_677
C91 Cu3 2.040(17) 3_677
C92 C93 1.43(2) .
C93 C96 1.38(3) .
C93 C94 1.39(3) .
C94 C95 1.40(3) .
C101 C102 1.26(3) .
C101 Au2 2.06(2) 3_677
C102 C103 1.37(5) .
C103 C104 1.39(14) .
C103 C106 1.43(13) .
C104 C105 1.44(7) .
C111 C112 1.27(3) .
C112 C113 1.39(3) .
C113 C114 1.41(4) .
C113 C116 1.42(4) .
C114 C115 1.36(5) .
C211 C216 1.39(3) .
C211 C212 1.39(3) .
C212 C213 1.38(3) .
C213 C214 1.42(4) .
C214 C215 1.35(4) .
C215 C216 1.39(3) .
C221 C226 1.35(3) .
C221 C222 1.37(3) .
C222 C223 1.38(3) .
C223 C224 1.37(3) .
C224 C225 1.34(3) .
C225 C226 1.38(3) .
C231 C232 1.36(3) .
C231 C236 1.38(3) .
C232 C233 1.39(3) .
C233 C234 1.37(4) .
C234 C235 1.39(3) .
C235 C236 1.37(3) .
C311 C312 1.34(2) .
C311 C316 1.39(2) .
C312 C313 1.39(3) .
C313 C314 1.38(3) .
C314 C315 1.39(3) .
C315 C316 1.40(2) .
C321 C326 1.38(3) .
C321 C322 1.39(3) .
C322 C323 1.39(3) .
C323 C324 1.39(3) .
C324 C325 1.35(3) .
C325 C326 1.37(3) .
C331 C332 1.3900 .
C331 C336 1.3900 .
C332 C333 1.3900 .
C333 C334 1.3900 .
C334 C335 1.3900 .
C335 C336 1.3900 .
C411 C412 1.37(3) .
C411 C416 1.39(3) .
C412 C413 1.39(3) .
C413 C414 1.32(4) .
C414 C415 1.35(4) .
C415 C416 1.40(3) .
C421 C426 1.35(3) .
C421 C422 1.41(3) .
C422 C423 1.40(3) .
C423 C424 1.32(3) .
C424 C425 1.42(4) .
C425 C426 1.38(3) .
C431 C432 1.36(3) .
C431 C436 1.39(3) .
C432 C433 1.39(4) .
C433 C434 1.33(5) .
C434 C435 1.32(4) .
C435 C436 1.40(3) .
N1 O12 1.22(2) .
N1 O13 1.26(3) .
N1 O11 1.27(2) .
